data_7039296
loop_
_publ_author_name
'Ehsan, Muhammad Ali'
'Naeem, Rabia'
'Khaledi, Hamid'
'Sohail, Manzar'
'Hakeem Saeed, Abbas'
'Mazhar, Muhammad'

_publ_section_title
;
 Fabrication of CoTiO3-TiO2 composite films from a heterobimetallic single
 source precursor for electrochemical sensing of dopamine.
;
_journal_issue 25
_journal_name_full 'Dalton transactions (Cambridge, England : 2003)'
_journal_page_first 10222
_journal_page_last 10232
_journal_paper_doi 10.1039/c6dt01016d
_journal_volume 45
_journal_year 2016
_chemical_formula_moiety 'C40 H48 Co2 F24 O28 Ti4, C4 H8 O'
_chemical_formula_sum 'C44 H56 Co2 F24 O29 Ti4'
_chemical_formula_weight 1814.34
_space_group_crystal_system orthorhombic
_space_group_IT_number 29
_space_group_name_Hall 'P 2c -2ac'
_space_group_name_H-M_alt 'P c a 21'
_symmetry_space_group_name_Hall 'P 2c -2ac'
_symmetry_space_group_name_H-M 'P c a 21'
_atom_sites_solution_hydrogens geom
_audit_creation_method SHELXL-2014/7
_audit_update_record
;
2016-02-15 deposited with the CCDC.
2016-05-16 downloaded from the CCDC.
;
_cell_angle_alpha 90
_cell_angle_beta 90
_cell_angle_gamma 90
_cell_formula_units_Z 4
_cell_length_a 19.2672(4)
_cell_length_b 20.5759(5)
_cell_length_c 17.2453(4)
_cell_measurement_reflns_used 30691
_cell_measurement_temperature 100(2)
_cell_measurement_theta_max 30.4201
_cell_measurement_theta_min 2.7709
_cell_volume 6836.7(3)
_computing_cell_refinement
;
CrysAlisPro, Agilent Technologies,
Version 1.171.37.34 (release 22-05-2014 CrysAlis171 .NET)
(compiled May 22 2014,16:03:01)
;
_computing_data_collection
;
CrysAlisPro, Agilent Technologies,
Version 1.171.37.34 (release 22-05-2014 CrysAlis171 .NET)
(compiled May 22 2014,16:03:01)
;
_computing_data_reduction
;
CrysAlisPro, Agilent Technologies,
Version 1.171.37.34 (release 22-05-2014 CrysAlis171 .NET)
(compiled May 22 2014,16:03:01)
;
_computing_structure_refinement 'SHELXL-2014/7 (Sheldrick, 2014)'
_diffrn_ambient_temperature 100(2)
_diffrn_detector_area_resol_mean 10.4041
_diffrn_measured_fraction_theta_full 0.998
_diffrn_measured_fraction_theta_max 0.964
_diffrn_measurement_device_type 'SuperNova, Dual, Cu at zero, Atlas'
_diffrn_measurement_method '\w scans'
_diffrn_radiation_type MoK\a
_diffrn_radiation_wavelength 0.71073
_diffrn_reflns_av_R_equivalents 0.0517
_diffrn_reflns_av_unetI/netI 0.0339
_diffrn_reflns_Laue_measured_fraction_full 0.998
_diffrn_reflns_Laue_measured_fraction_max 0.964
_diffrn_reflns_limit_h_max 27
_diffrn_reflns_limit_h_min -27
_diffrn_reflns_limit_k_max 29
_diffrn_reflns_limit_k_min -29
_diffrn_reflns_limit_l_max 24
_diffrn_reflns_limit_l_min -23
_diffrn_reflns_number 135126
_diffrn_reflns_point_group_measured_fraction_full 0.999
_diffrn_reflns_point_group_measured_fraction_max 0.965
_diffrn_reflns_theta_full 25.242
_diffrn_reflns_theta_max 30.420
_diffrn_reflns_theta_min 2.771
_diffrn_source 'SuperNova (Mo) X-ray Source'
_exptl_absorpt_coefficient_mu 1.064
_exptl_absorpt_correction_T_max 1.00000
_exptl_absorpt_correction_T_min 0.67074
_exptl_absorpt_correction_type multi-scan
_exptl_absorpt_process_details
;
CrysAlisPro, Agilent Technologies,
Version 1.171.37.34 (release 22-05-2014 CrysAlis171 .NET)
(compiled May 22 2014,16:03:01)
Empirical absorption correction using spherical harmonics,
 implemented in SCALE3 ABSPACK scaling algorithm.
;
_exptl_crystal_colour pink
_exptl_crystal_density_diffrn 1.763
_exptl_crystal_description block
_exptl_crystal_F_000 3640
_exptl_crystal_recrystallization_method 'Re-crystallisation from solvent: THF'
_exptl_crystal_size_max 0.490
_exptl_crystal_size_mid 0.280
_exptl_crystal_size_min 0.260
_refine_diff_density_max 0.857
_refine_diff_density_min -0.706
_refine_diff_density_rms 0.115
_refine_ls_abs_structure_details
;
 Refined as an inversion twin.
;
_refine_ls_abs_structure_Flack 0.46(4)
_refine_ls_extinction_method none
_refine_ls_goodness_of_fit_ref 1.035
_refine_ls_hydrogen_treatment constr
_refine_ls_matrix_type full
_refine_ls_number_parameters 1134
_refine_ls_number_reflns 19480
_refine_ls_number_restraints 2044
_refine_ls_restrained_S_all 1.115
_refine_ls_R_factor_all 0.1176
_refine_ls_R_factor_gt 0.0858
_refine_ls_shift/su_max 0.000
_refine_ls_shift/su_mean 0.000
_refine_ls_structure_factor_coef Fsqd
_refine_ls_weighting_details 'w=1/[\s^2^(Fo^2^)+(0.0869P)^2^+29.7604P] where P=(Fo^2^+2Fc^2^)/3'
_refine_ls_weighting_scheme calc
_refine_ls_wR_factor_gt 0.2091
_refine_ls_wR_factor_ref 0.2365
_reflns_Friedel_coverage 0.940
_reflns_Friedel_fraction_full 0.999
_reflns_Friedel_fraction_max 0.965
_reflns_number_gt 14499
_reflns_number_total 19480
_reflns_threshold_expression 'I > 2\s(I)'
_cod_data_source_file c6dt01016d2.cif
_cod_data_source_block 1
_cod_depositor_comments 'Adding full bibliography for 7039296.cif.'
_cod_database_code 7039296
_shelx_shelxl_version_number 2014/7
_shelx_space_group_comment
;
The symmetry employed for this shelxl refinement is uniquely defined
by the following loop, which should always be used as a source of
symmetry information in preference to the above space-group names.
They are only intended as comments.
;
_shelx_estimated_absorpt_t_min 0.624
_shelx_estimated_absorpt_t_max 0.769

loop_
_space_group_symop_operation_xyz
'x, y, z'
'-x, -y, z+1/2'
'x+1/2, -y, z'
'-x+1/2, y, z+1/2'

loop_
_atom_site_label
_atom_site_type_symbol
_atom_site_fract_x
_atom_site_fract_y
_atom_site_fract_z
_atom_site_U_iso_or_equiv
_atom_site_adp_type
_atom_site_occupancy
_atom_site_site_symmetry_order
_atom_site_calc_flag
_atom_site_refinement_flags_posn
_atom_site_refinement_flags_adp
_atom_site_refinement_flags_occupancy
_atom_site_disorder_assembly
_atom_site_disorder_group
Co1 Co 0.58085(7) 0.12069(7) 0.49643(8) 0.0334(3) Uani 1 1 d . . . . .
Co2 Co 0.41672(7) 0.37854(7) 0.16013(8) 0.0333(3) Uani 1 1 d . . . . .
O1 O 0.5400(3) 0.1873(3) 0.4098(4) 0.0311(14) Uani 1 1 d . . . . .
O2 O 0.5344(4) 0.3227(4) 0.3857(4) 0.0354(15) Uani 1 1 d . . . . .
O3 O 0.4163(4) 0.2554(3) 0.3840(4) 0.0361(16) Uani 1 1 d . . . . .
O4 O 0.5838(3) 0.2479(4) 0.2728(4) 0.0371(17) Uani 1 1 d . . . . .
O5 O 0.4646(4) 0.1778(4) 0.2713(5) 0.0385(16) Uani 1 1 d . . . . .
O6 O 0.4590(3) 0.3128(3) 0.2451(4) 0.0315(14) Uani 1 1 d . . . . .
O8 O 0.6236(5) 0.1907(4) 0.5651(5) 0.054(2) Uani 1 1 d D . . . .
O10 O 0.4908(4) 0.1169(5) 0.5611(6) 0.074(3) Uani 1 1 d D . . . .
O12 O 0.5488(6) 0.0373(4) 0.4381(5) 0.072(3) Uani 1 1 d D . . . .
O14 O 0.6757(4) 0.1121(5) 0.4398(5) 0.058(2) Uani 1 1 d D . . . .
O19 O 0.5042(5) 0.3788(6) 0.0946(8) 0.083(3) Uani 1 1 d D U . . .
O21 O 0.4493(6) 0.4610(4) 0.2142(6) 0.066(3) Uani 1 1 d D . . . .
O23 O 0.3227(5) 0.3880(5) 0.2141(7) 0.070(3) Uani 1 1 d D . . . .
O25 O 0.3755(6) 0.3069(4) 0.0924(5) 0.069(3) Uani 1 1 d D . . . .
Ti1 Ti 0.49247(15) 0.26045(14) 0.44321(16) 0.0329(6) Uani 0.641(2) 1 d . . P A 1
Ti2 Ti 0.55366(15) 0.16496(15) 0.30173(16) 0.0357(7) Uani 0.641(2) 1 d . . P A 1
Ti3 Ti 0.55051(12) 0.32651(14) 0.27945(17) 0.0298(5) Uani 0.641(2) 1 d . . P A 1
Ti4 Ti 0.40217(14) 0.24134(13) 0.27913(17) 0.0304(5) Uani 0.641(2) 1 d . . P A 1
O9 O 0.5655(7) 0.2810(6) 0.5295(7) 0.049(3) Uani 0.641(2) 1 d D . P A 1
C5 C 0.6104(7) 0.2480(5) 0.5658(7) 0.079(7) Uani 0.641(2) 1 d D . P A 1
C6 C 0.6569(8) 0.2874(7) 0.6202(8) 0.064(4) Uani 0.641(2) 1 d D . P A 1
F1 F 0.6790(7) 0.2523(7) 0.6808(7) 0.085(2) Uani 0.641(2) 1 d D . P A 1
F2 F 0.6249(8) 0.3399(5) 0.6470(8) 0.085(2) Uani 0.641(2) 1 d D . P A 1
F3 F 0.7134(6) 0.3072(6) 0.5821(7) 0.085(2) Uani 0.641(2) 1 d D . P A 1
O11 O 0.4383(6) 0.2091(6) 0.5280(6) 0.046(3) Uani 0.641(2) 1 d D U P A 1
C7 C 0.4437(6) 0.1544(6) 0.5582(10) 0.035(3) Uani 0.641(2) 1 d D . P A 1
C8 C 0.3803(9) 0.1359(9) 0.6097(10) 0.057(5) Uani 0.641(2) 1 d D . P A 1
F4 F 0.3983(7) 0.1016(8) 0.6739(8) 0.081(2) Uani 0.641(2) 1 d D . P A 1
F5 F 0.3363(6) 0.0966(8) 0.5716(8) 0.081(2) Uani 0.641(2) 1 d D . P A 1
F6 F 0.3466(7) 0.1898(7) 0.6300(9) 0.081(2) Uani 0.641(2) 1 d D . P A 1
O13 O 0.5331(7) 0.0663(6) 0.3144(7) 0.050(3) Uani 0.641(2) 1 d D . P A 1
C9 C 0.5341(7) 0.0278(6) 0.3703(6) 0.033(3) Uani 0.641(2) 1 d D . P A 1
C10 C 0.5081(9) -0.0398(7) 0.3492(10) 0.044(3) Uani 0.641(2) 1 d D . P A 1
F7 F 0.5469(7) -0.0830(7) 0.3877(9) 0.075(2) Uani 0.641(2) 1 d D . P A 1
F8 F 0.5120(6) -0.0550(6) 0.2755(8) 0.075(2) Uani 0.641(2) 1 d D . P A 1
F9 F 0.4441(8) -0.0521(8) 0.3696(10) 0.075(2) Uani 0.641(2) 1 d D . P A 1
O15 O 0.6578(6) 0.1376(7) 0.3195(6) 0.055(4) Uani 0.641(2) 1 d D . P A 1
C11 C 0.6944(7) 0.1266(10) 0.3759(7) 0.043(5) Uani 0.641(2) 1 d D . P A 1
C12 C 0.7711(8) 0.1229(9) 0.3618(11) 0.065(4) Uani 0.641(2) 1 d D . P A 1
F10 F 0.8006(8) 0.0760(8) 0.4070(11) 0.094(2) Uani 0.641(2) 1 d D . P A 1
F11 F 0.8105(7) 0.1745(7) 0.3687(10) 0.094(2) Uani 0.641(2) 1 d D . P A 1
F12 F 0.7850(7) 0.1019(9) 0.2920(9) 0.094(2) Uani 0.641(2) 1 d D . P A 1
O20 O 0.5873(6) 0.3463(7) 0.1686(7) 0.048(3) Uani 0.641(2) 1 d D . P A 1
C25 C 0.5619(6) 0.3596(8) 0.1049(7) 0.034(3) Uani 0.641(2) 1 d D . P A 1
C26 C 0.6129(10) 0.3554(11) 0.0368(10) 0.084(7) Uani 0.641(2) 1 d D . P A 1
F13 F 0.5863(8) 0.3737(8) -0.0317(8) 0.100(3) Uani 0.641(2) 1 d D . P A 1
F14 F 0.6412(9) 0.2970(8) 0.0281(9) 0.100(3) Uani 0.641(2) 1 d D . P A 1
F15 F 0.6645(8) 0.3971(8) 0.0452(8) 0.100(3) Uani 0.641(2) 1 d D . P A 1
O22 O 0.5369(5) 0.4277(6) 0.2864(8) 0.046(3) Uani 0.641(2) 1 d D . P A 1
C27 C 0.4952(6) 0.4673(6) 0.2601(8) 0.036(3) Uani 0.641(2) 1 d D . P A 1
C28 C 0.4940(10) 0.5345(7) 0.2992(11) 0.063(4) Uani 0.641(2) 1 d D . P A 1
F16 F 0.4750(7) 0.5295(6) 0.3753(8) 0.078(2) Uani 0.641(2) 1 d D . P A 1
F17 F 0.4478(7) 0.5789(7) 0.2738(10) 0.078(2) Uani 0.641(2) 1 d D . P A 1
F18 F 0.5568(8) 0.5585(7) 0.2967(11) 0.078(2) Uani 0.641(2) 1 d D . P A 1
O24 O 0.3146(5) 0.2992(5) 0.2845(6) 0.037(2) Uani 0.641(2) 1 d D . P A 1
C29 C 0.2959(7) 0.3537(6) 0.2619(8) 0.032(3) Uani 0.641(2) 1 d D . P A 1
C30 C 0.2230(8) 0.3724(9) 0.2905(13) 0.068(6) Uani 0.641(2) 1 d D . P A 1
F19 F 0.1832(7) 0.3319(8) 0.2456(10) 0.106(3) Uani 0.641(2) 1 d D . P A 1
F20 F 0.1987(12) 0.4285(11) 0.2680(13) 0.106(3) Uani 0.641(2) 1 d D . P A 1
F21 F 0.2100(9) 0.3570(10) 0.3617(10) 0.106(3) Uani 0.641(2) 1 d D . P A 1
O26 O 0.3657(5) 0.2186(6) 0.1666(6) 0.041(3) Uani 0.641(2) 1 d D . P A 1
C31 C 0.3600(8) 0.2503(5) 0.1054(7) 0.036(3) Uani 0.641(2) 1 d D . P A 1
C32 C 0.3385(11) 0.2106(9) 0.0336(9) 0.080(6) Uani 0.641(2) 1 d D . P A 1
F22 F 0.3878(8) 0.1705(8) 0.0030(8) 0.084(2) Uani 0.641(2) 1 d D . P A 1
F23 F 0.3219(9) 0.2463(8) -0.0279(7) 0.084(2) Uani 0.641(2) 1 d D . P A 1
F24 F 0.2879(8) 0.1719(8) 0.0534(7) 0.084(2) Uani 0.641(2) 1 d D . P A 1
O16 O 0.4374(6) 0.3353(7) 0.5053(8) 0.058(4) Uani 0.641(2) 1 d G U P A 1
C13 C 0.4566(9) 0.4009(8) 0.5062(15) 0.116(9) Uani 0.641(2) 1 d G U P A 1
H13A H 0.4807 0.4120 0.4573 0.140 Uiso 0.641(2) 1 calc R U P A 1
H13B H 0.4889 0.4090 0.5498 0.140 Uiso 0.641(2) 1 calc R U P A 1
C14 C 0.3945(14) 0.4419(7) 0.5151(18) 0.132(9) Uani 0.641(2) 1 d G U P A 1
H14A H 0.3777 0.4582 0.4644 0.159 Uiso 0.641(2) 1 calc R U P A 1
H14B H 0.4033 0.4791 0.5501 0.159 Uiso 0.641(2) 1 calc R U P A 1
C15 C 0.3446(10) 0.3943(11) 0.5502(18) 0.132(9) Uani 0.641(2) 1 d G U P A 1
H15A H 0.3498 0.3924 0.6073 0.159 Uiso 0.641(2) 1 calc R U P A 1
H15B H 0.2960 0.4057 0.5375 0.159 Uiso 0.641(2) 1 calc R U P A 1
C16 C 0.3649(7) 0.3320(9) 0.5138(15) 0.090(7) Uani 0.641(2) 1 d G U P A 1
H16A H 0.3517 0.2949 0.5473 0.109 Uiso 0.641(2) 1 calc R U P A 1
H16B H 0.3421 0.3268 0.4627 0.109 Uiso 0.641(2) 1 calc R U P A 1
O17 O 0.5785(7) 0.1281(6) 0.1872(5) 0.054(3) Uani 0.641(2) 1 d G . P A 1
C17 C 0.6115(7) 0.0718(5) 0.1607(7) 0.058(3) Uani 0.641(2) 1 d G . P A 1
H17A H 0.5933 0.0335 0.1889 0.070 Uiso 0.641(2) 1 calc R U P A 1
H17B H 0.6619 0.0748 0.1707 0.070 Uiso 0.641(2) 1 calc R U P A 1
C18 C 0.5991(11) 0.0639(7) 0.0770(8) 0.071(5) Uani 0.641(2) 1 d G . P A 1
H18A H 0.5601 0.0339 0.0666 0.085 Uiso 0.641(2) 1 calc R U P A 1
H18B H 0.6411 0.0481 0.0498 0.085 Uiso 0.641(2) 1 calc R U P A 1
C19 C 0.5816(11) 0.1324(8) 0.0543(5) 0.106(11) Uani 0.641(2) 1 d G . P A 1
H19A H 0.6241 0.1578 0.0432 0.127 Uiso 0.641(2) 1 calc R U P A 1
H19B H 0.5510 0.1333 0.0082 0.127 Uiso 0.641(2) 1 calc R U P A 1
C20 C 0.5454(8) 0.1576(6) 0.1236(7) 0.058(3) Uani 0.641(2) 1 d G . P A 1
H20A H 0.5495 0.2055 0.1265 0.070 Uiso 0.641(2) 1 calc R U P A 1
H20B H 0.4955 0.1459 0.1222 0.070 Uiso 0.641(2) 1 calc R U P A 1
O27 O 0.6547(4) 0.3610(6) 0.3063(7) 0.041(3) Uani 0.641(2) 1 d G . P A 1
C33 C 0.6967(7) 0.3245(8) 0.3562(9) 0.071(6) Uani 0.641(2) 1 d G . P A 1
H33A H 0.6907 0.2776 0.3450 0.085 Uiso 0.641(2) 1 calc R U P A 1
H33B H 0.6826 0.3324 0.4106 0.085 Uiso 0.641(2) 1 calc R U P A 1
C34 C 0.7699(5) 0.3429(8) 0.3456(9) 0.061(5) Uani 0.641(2) 1 d G . P A 1
H34A H 0.7942 0.3127 0.3101 0.073 Uiso 0.641(2) 1 calc R U P A 1
H34B H 0.7949 0.3446 0.3957 0.073 Uiso 0.641(2) 1 calc R U P A 1
C35 C 0.7621(5) 0.4093(7) 0.3105(11) 0.062(6) Uani 0.641(2) 1 d G U P A 1
H35A H 0.7570 0.4430 0.3510 0.074 Uiso 0.641(2) 1 calc R U P A 1
H35B H 0.8024 0.4202 0.2773 0.074 Uiso 0.641(2) 1 calc R U P A 1
C36 C 0.6980(6) 0.4031(6) 0.2639(8) 0.058(5) Uani 0.641(2) 1 d G U P A 1
H36A H 0.6756 0.4460 0.2569 0.070 Uiso 0.641(2) 1 calc R U P A 1
H36B H 0.7084 0.3846 0.2121 0.070 Uiso 0.641(2) 1 calc R U P A 1
O28 O 0.3269(5) 0.1677(4) 0.3093(7) 0.037(2) Uani 0.641(2) 1 d G . P A 1
C37 C 0.3407(7) 0.1213(7) 0.3666(8) 0.048(4) Uani 0.641(2) 1 d G U P A 1
H37A H 0.3639 0.1424 0.4112 0.057 Uiso 0.641(2) 1 calc R U P A 1
H37B H 0.3721 0.0876 0.3457 0.057 Uiso 0.641(2) 1 calc R U P A 1
C38 C 0.2754(11) 0.0911(8) 0.3925(9) 0.082(8) Uani 0.641(2) 1 d G U P A 1
H38A H 0.2575 0.1118 0.4403 0.098 Uiso 0.641(2) 1 calc R U P A 1
H38B H 0.2810 0.0439 0.4012 0.098 Uiso 0.641(2) 1 calc R U P A 1
C39 C 0.2294(7) 0.1048(9) 0.3241(12) 0.075(7) Uani 0.641(2) 1 d G . P A 1
H39A H 0.2346 0.0710 0.2837 0.090 Uiso 0.641(2) 1 calc R U P A 1
H39B H 0.1800 0.1073 0.3399 0.090 Uiso 0.641(2) 1 calc R U P A 1
C40 C 0.2548(6) 0.1685(7) 0.2963(10) 0.083(8) Uani 0.641(2) 1 d G . P A 1
H40A H 0.2446 0.1741 0.2404 0.100 Uiso 0.641(2) 1 calc R U P A 1
H40B H 0.2327 0.2044 0.3255 0.100 Uiso 0.641(2) 1 calc R U P A 1
Ti1' Ti 0.5959(3) 0.2595(2) 0.3800(3) 0.0330(11) Uani 0.359(2) 1 d D . P A 2
Ti2' Ti 0.4489(3) 0.1744(3) 0.3777(3) 0.0348(11) Uani 0.359(2) 1 d D . P A 2
Ti3' Ti 0.5077(3) 0.2407(3) 0.2134(3) 0.0352(12) Uani 0.359(2) 1 d . . P A 2
Ti4' Ti 0.4469(3) 0.3362(3) 0.3557(3) 0.0393(13) Uani 0.359(2) 1 d . . P A 2
O9' O 0.6335(13) 0.2824(10) 0.4932(10) 0.048(6) Uani 0.359(2) 1 d D . P A 2
C5' C 0.625(2) 0.2491(6) 0.5561(15) 0.079(7) Uani 0.359(2) 1 d D . P A 2
C6' C 0.6586(15) 0.2908(12) 0.6211(14) 0.064(4) Uani 0.359(2) 1 d D . P A 2
F1' F 0.6901(14) 0.3412(11) 0.5830(14) 0.085(2) Uani 0.359(2) 1 d D . P A 2
F2' F 0.7053(13) 0.2587(13) 0.6626(16) 0.085(2) Uani 0.359(2) 1 d D . P A 2
F3' F 0.6144(15) 0.3247(13) 0.6617(17) 0.085(2) Uani 0.359(2) 1 d D . P A 2
O11' O 0.4132(9) 0.1502(9) 0.4893(9) 0.033(4) Uani 0.359(2) 1 d D U P A 2
C7' C 0.4330(6) 0.1369(5) 0.5546(12) 0.035(3) Uani 0.359(2) 1 d D . P A 2
C8' C 0.3859(13) 0.1454(14) 0.6246(13) 0.057(5) Uani 0.359(2) 1 d D . P A 2
F4' F 0.3250(10) 0.1754(13) 0.6076(15) 0.081(2) Uani 0.359(2) 1 d D . P A 2
F5' F 0.4095(10) 0.1730(12) 0.6882(12) 0.081(2) Uani 0.359(2) 1 d D . P A 2
F6' F 0.3654(11) 0.0870(11) 0.6445(14) 0.081(2) Uani 0.359(2) 1 d D . P A 2
O13' O 0.4609(9) 0.0727(8) 0.3660(11) 0.037(4) Uani 0.359(2) 1 d D . P A 2
C9' C 0.5032(6) 0.0337(9) 0.3916(7) 0.033(3) Uani 0.359(2) 1 d D . P A 2
C10' C 0.5053(14) -0.0365(10) 0.3644(16) 0.044(3) Uani 0.359(2) 1 d D . P A 2
F7' F 0.5439(11) -0.0424(11) 0.2981(14) 0.075(2) Uani 0.359(2) 1 d D . P A 2
F8' F 0.4429(13) -0.0572(15) 0.3443(17) 0.075(2) Uani 0.359(2) 1 d D . P A 2
F9' F 0.5303(13) -0.0810(13) 0.4113(16) 0.075(2) Uani 0.359(2) 1 d D . P A 2
O15' O 0.6877(10) 0.2019(9) 0.3731(16) 0.052(6) Uani 0.359(2) 1 d D . P A 2
C11' C 0.7023(15) 0.1442(12) 0.3896(18) 0.043(5) Uani 0.359(2) 1 d D . P A 2
C12' C 0.7696(13) 0.1199(12) 0.3538(17) 0.065(4) Uani 0.359(2) 1 d D . P A 2
F10' F 0.7717(13) 0.0620(11) 0.3158(16) 0.094(2) Uani 0.359(2) 1 d D . P A 2
F11' F 0.8162(13) 0.1075(15) 0.4089(16) 0.094(2) Uani 0.359(2) 1 d D . P A 2
F12' F 0.7942(13) 0.1617(13) 0.3036(16) 0.094(2) Uani 0.359(2) 1 d D . P A 2
O20' O 0.5621(12) 0.2959(10) 0.1284(17) 0.064(8) Uani 0.359(2) 1 d D . P A 2
C25' C 0.5547(9) 0.3450(11) 0.0900(16) 0.034(3) Uani 0.359(2) 1 d D . P A 2
C26' C 0.6174(14) 0.3716(14) 0.0464(17) 0.084(7) Uani 0.359(2) 1 d D . P A 2
F13' F 0.6604(13) 0.4093(14) 0.0900(14) 0.100(3) Uani 0.359(2) 1 d D . P A 2
F14' F 0.6008(15) 0.4114(14) -0.0104(14) 0.100(3) Uani 0.359(2) 1 d D . P A 2
F15' F 0.6570(16) 0.3250(13) 0.0191(16) 0.100(3) Uani 0.359(2) 1 d D . P A 2
O22' O 0.4667(17) 0.4390(9) 0.3396(12) 0.063(8) Uani 0.359(2) 1 d D . P A 2
C27' C 0.4654(13) 0.4748(10) 0.2808(8) 0.036(3) Uani 0.359(2) 1 d D . P A 2
C28' C 0.4913(15) 0.5430(11) 0.3032(15) 0.063(4) Uani 0.359(2) 1 d D . P A 2
F16' F 0.4588(13) 0.5644(10) 0.3685(14) 0.078(2) Uani 0.359(2) 1 d D . P A 2
F17' F 0.4735(14) 0.5841(11) 0.2480(15) 0.078(2) Uani 0.359(2) 1 d D . P A 2
F18' F 0.5566(13) 0.5491(13) 0.3207(18) 0.078(2) Uani 0.359(2) 1 d D . P A 2
O24' O 0.3451(13) 0.3658(12) 0.3388(14) 0.064(7) Uani 0.359(2) 1 d D U P A 2
C29' C 0.3088(12) 0.3799(6) 0.2811(9) 0.059(12) Uani 0.359(2) 1 d D . P A 2
C30' C 0.2321(12) 0.3882(16) 0.3047(18) 0.068(6) Uani 0.359(2) 1 d D . P A 2
F19' F 0.1914(14) 0.3381(15) 0.328(2) 0.106(3) Uani 0.359(2) 1 d D . P A 2
F20' F 0.196(2) 0.419(2) 0.251(2) 0.106(3) Uani 0.359(2) 1 d D . P A 2
F21' F 0.2445(13) 0.4236(13) 0.3667(15) 0.106(3) Uani 0.359(2) 1 d D . P A 2
O26' O 0.4367(12) 0.2218(10) 0.1244(11) 0.045(5) Uani 0.359(2) 1 d D . P A 2
C31' C 0.3923(11) 0.2507(6) 0.0859(12) 0.032(5) Uani 0.359(2) 1 d D U P A 2
C32' C 0.3453(13) 0.2119(12) 0.0306(14) 0.080(6) Uani 0.359(2) 1 d D . P A 2
F22' F 0.3253(14) 0.1491(11) 0.0422(13) 0.084(2) Uani 0.359(2) 1 d D . P A 2
F23' F 0.3876(12) 0.2058(13) -0.0302(12) 0.084(2) Uani 0.359(2) 1 d D . P A 2
F24' F 0.2890(12) 0.2383(13) -0.0004(14) 0.084(2) Uani 0.359(2) 1 d D . P A 2
O16' O 0.4164(15) 0.3705(13) 0.4665(13) 0.061(7) Uani 0.359(2) 1 d D . P A 2
C13' C 0.456(2) 0.405(3) 0.524(3) 0.116(9) Uani 0.359(2) 1 d D . P A 2
H13C H 0.4774 0.4438 0.5008 0.140 Uiso 0.359(2) 1 calc R U P A 2
H13D H 0.4933 0.3763 0.5443 0.140 Uiso 0.359(2) 1 calc R U P A 2
C14' C 0.407(3) 0.423(2) 0.587(3) 0.132(9) Uani 0.359(2) 1 d D . P A 2
H14C H 0.3731 0.4562 0.5706 0.159 Uiso 0.359(2) 1 calc R U P A 2
H14D H 0.4317 0.4375 0.6345 0.159 Uiso 0.359(2) 1 calc R U P A 2
C15' C 0.377(3) 0.356(2) 0.594(2) 0.132(9) Uani 0.359(2) 1 d D . P A 2
H15C H 0.3362 0.3552 0.6300 0.159 Uiso 0.359(2) 1 calc R U P A 2
H15D H 0.4113 0.3235 0.6113 0.159 Uiso 0.359(2) 1 calc R U P A 2
C16' C 0.355(2) 0.346(3) 0.509(2) 0.090(7) Uani 0.359(2) 1 d D . P A 2
H16C H 0.3460 0.2994 0.4975 0.109 Uiso 0.359(2) 1 calc R U P A 2
H16D H 0.3126 0.3713 0.4961 0.109 Uiso 0.359(2) 1 calc R U P A 2
O17' O 0.5700(12) 0.1647(11) 0.1612(13) 0.054(3) Uani 0.359(2) 1 d D . P A 2
C17' C 0.6438(13) 0.1677(13) 0.145(2) 0.058(3) Uani 0.359(2) 1 d D . P A 2
H17C H 0.6702 0.1813 0.1910 0.070 Uiso 0.359(2) 1 calc R U P A 2
H17D H 0.6533 0.1987 0.1020 0.070 Uiso 0.359(2) 1 calc R U P A 2
C18' C 0.6628(16) 0.1012(17) 0.122(3) 0.089(13) Uani 0.359(2) 1 d D U P A 2
H18C H 0.6726 0.0737 0.1673 0.106 Uiso 0.359(2) 1 calc R U P A 2
H18D H 0.7037 0.1011 0.0867 0.106 Uiso 0.359(2) 1 calc R U P A 2
C19' C 0.5990(19) 0.079(2) 0.080(2) 0.071(5) Uani 0.359(2) 1 d D . P A 2
H19C H 0.5969 0.0308 0.0769 0.085 Uiso 0.359(2) 1 calc R U P A 2
H19D H 0.5962 0.0974 0.0271 0.085 Uiso 0.359(2) 1 calc R U P A 2
C20' C 0.5423(14) 0.1057(14) 0.132(2) 0.058(3) Uani 0.359(2) 1 d D . P A 2
H20C H 0.4993 0.1137 0.1024 0.070 Uiso 0.359(2) 1 calc R U P A 2
H20D H 0.5320 0.0751 0.1750 0.070 Uiso 0.359(2) 1 calc R U P A 2
O27' O 0.6734(14) 0.3334(18) 0.3512(18) 0.071(6) Uani 0.359(2) 1 d D . P A 2
C33' C 0.6703(13) 0.3708(16) 0.2814(16) 0.041(3) Uani 0.359(2) 1 d D . P A 2
H33C H 0.6247 0.3928 0.2772 0.050 Uiso 0.359(2) 1 calc R U P A 2
H33D H 0.6763 0.3422 0.2358 0.050 Uiso 0.359(2) 1 calc R U P A 2
C34' C 0.7259(14) 0.4190(16) 0.284(2) 0.058(5) Uani 0.359(2) 1 d D . P A 2
H34C H 0.7101 0.4593 0.3104 0.070 Uiso 0.359(2) 1 calc R U P A 2
H34D H 0.7425 0.4299 0.2316 0.070 Uiso 0.359(2) 1 calc R U P A 2
C35' C 0.7811(13) 0.3860(16) 0.330(2) 0.062(6) Uani 0.359(2) 1 d D . P A 2
H35C H 0.8067 0.4177 0.3627 0.074 Uiso 0.359(2) 1 calc R U P A 2
H35D H 0.8145 0.3637 0.2956 0.074 Uiso 0.359(2) 1 calc R U P A 2
C36' C 0.7431(13) 0.3375(17) 0.3803(17) 0.061(5) Uani 0.359(2) 1 d D . P A 2
H36C H 0.7660 0.2944 0.3774 0.073 Uiso 0.359(2) 1 calc R U P A 2
H36D H 0.7430 0.3519 0.4350 0.073 Uiso 0.359(2) 1 calc R U P A 2
O28' O 0.3447(12) 0.1491(11) 0.3525(15) 0.048(4) Uani 0.359(2) 1 d D . P A 2
C37' C 0.3044(13) 0.1848(12) 0.2958(17) 0.037(2) Uani 0.359(2) 1 d D . P A 2
H37C H 0.2940 0.2290 0.3154 0.045 Uiso 0.359(2) 1 calc R U P A 2
H37D H 0.3309 0.1890 0.2469 0.045 Uiso 0.359(2) 1 calc R U P A 2
C38' C 0.2413(19) 0.150(2) 0.282(3) 0.083(8) Uani 0.359(2) 1 d D . P A 2
H38C H 0.2450 0.1236 0.2345 0.100 Uiso 0.359(2) 1 calc R U P A 2
H38D H 0.2020 0.1807 0.2764 0.100 Uiso 0.359(2) 1 calc R U P A 2
C39' C 0.2309(16) 0.107(2) 0.352(3) 0.075(7) Uani 0.359(2) 1 d D . P A 2
H39C H 0.2054 0.0670 0.3386 0.090 Uiso 0.359(2) 1 calc R U P A 2
H39D H 0.2057 0.1304 0.3939 0.090 Uiso 0.359(2) 1 calc R U P A 2
C40' C 0.3066(17) 0.0925(17) 0.376(3) 0.082(8) Uani 0.359(2) 1 d D . P A 2
H40C H 0.3102 0.0856 0.4324 0.098 Uiso 0.359(2) 1 calc R U P A 2
H40D H 0.3240 0.0533 0.3487 0.098 Uiso 0.359(2) 1 calc R U P A 2
O7 O 0.6213(4) 0.0545(4) 0.5784(4) 0.0421(18) Uani 1 1 d D . . . .
C1 C 0.5840(7) -0.0006(8) 0.6086(9) 0.054(5) Uani 0.641(2) 1 d D . P A 1
H1A H 0.5770 -0.0339 0.5679 0.065 Uiso 0.641(2) 1 calc R U P A 1
H1B H 0.5381 0.0127 0.6290 0.065 Uiso 0.641(2) 1 calc R U P A 1
C2 C 0.6296(9) -0.0263(8) 0.6727(9) 0.046(4) Uani 0.641(2) 1 d D U P A 1
H2A H 0.6190 -0.0048 0.7227 0.056 Uiso 0.641(2) 1 calc R U P A 1
H2B H 0.6241 -0.0739 0.6788 0.056 Uiso 0.641(2) 1 calc R U P A 1
C3 C 0.7015(6) -0.0093(7) 0.6451(11) 0.047(4) Uani 0.641(2) 1 d D U P A 1
H3A H 0.7185 -0.0412 0.6066 0.056 Uiso 0.641(2) 1 calc R U P A 1
H3B H 0.7346 -0.0070 0.6889 0.056 Uiso 0.641(2) 1 calc R U P A 1
C4 C 0.6905(7) 0.0572(7) 0.6084(11) 0.049(4) Uani 0.641(2) 1 d D . P A 1
H4A H 0.6950 0.0921 0.6476 0.058 Uiso 0.641(2) 1 calc R U P A 1
H4B H 0.7244 0.0649 0.5664 0.058 Uiso 0.641(2) 1 calc R U P A 1
C1' C 0.611(2) 0.0557(15) 0.6677(17) 0.069(12) Uani 0.359(2) 1 d D . P A 2
H1'1 H 0.6412 0.0892 0.6915 0.083 Uiso 0.359(2) 1 calc R U P A 2
H1'2 H 0.5622 0.0657 0.6808 0.083 Uiso 0.359(2) 1 calc R U P A 2
C2' C 0.6301(19) -0.0093(14) 0.6965(16) 0.046(4) Uani 0.359(2) 1 d D . P A 2
H2'1 H 0.5890 -0.0382 0.6975 0.056 Uiso 0.359(2) 1 calc R U P A 2
H2'2 H 0.6497 -0.0066 0.7494 0.056 Uiso 0.359(2) 1 calc R U P A 2
C3' C 0.6830(14) -0.0340(14) 0.6408(16) 0.047(4) Uani 0.359(2) 1 d D . P A 2
H3'1 H 0.6854 -0.0821 0.6413 0.056 Uiso 0.359(2) 1 calc R U P A 2
H3'2 H 0.7295 -0.0159 0.6519 0.056 Uiso 0.359(2) 1 calc R U P A 2
C4' C 0.6542(17) -0.0085(14) 0.5637(14) 0.049(4) Uani 0.359(2) 1 d D . P A 2
H4'1 H 0.6923 -0.0035 0.5256 0.058 Uiso 0.359(2) 1 calc R U P A 2
H4'2 H 0.6198 -0.0395 0.5424 0.058 Uiso 0.359(2) 1 calc R U P A 2
O18 O 0.3751(4) 0.4439(3) 0.0783(4) 0.0437(19) Uani 1 1 d DG . . . .
C21 C 0.3883(9) 0.4414(7) -0.0014(5) 0.067(6) Uani 0.641(2) 1 d DG U P A 1
H21A H 0.3711 0.3998 -0.0228 0.080 Uiso 0.641(2) 1 calc R U P A 1
H21B H 0.4389 0.4438 -0.0108 0.080 Uiso 0.641(2) 1 calc R U P A 1
C22 C 0.3534(14) 0.4960(9) -0.0405(6) 0.120(12) Uani 0.641(2) 1 d DG . P A 1
H22A H 0.3082 0.4827 -0.0628 0.145 Uiso 0.641(2) 1 calc R U P A 1
H22B H 0.3828 0.5148 -0.0819 0.145 Uiso 0.641(2) 1 calc R U P A 1
C23 C 0.3443(15) 0.5424(5) 0.0259(10) 0.18(3) Uani 0.641(2) 1 d DG . P A 1
H23A H 0.3862 0.5694 0.0333 0.215 Uiso 0.641(2) 1 calc R U P A 1
H23B H 0.3037 0.5711 0.0176 0.215 Uiso 0.641(2) 1 calc R U P A 1
C24 C 0.3331(9) 0.4986(7) 0.0928(7) 0.065(6) Uani 0.641(2) 1 d DG . P A 1
H24A H 0.3470 0.5201 0.1417 0.078 Uiso 0.641(2) 1 calc R U P A 1
H24B H 0.2837 0.4858 0.0966 0.078 Uiso 0.641(2) 1 calc R U P A 1
C21' C 0.409(2) 0.500(2) 0.053(3) 0.11(2) Uani 0.359(2) 1 d D . P A 2
H21C H 0.4564 0.4899 0.0350 0.131 Uiso 0.359(2) 1 calc R U P A 2
H21D H 0.4116 0.5326 0.0951 0.131 Uiso 0.359(2) 1 calc R U P A 2
C22' C 0.366(3) 0.524(2) -0.011(3) 0.120(12) Uani 0.359(2) 1 d D . P A 2
H22C H 0.3773 0.5020 -0.0608 0.145 Uiso 0.359(2) 1 calc R U P A 2
H22D H 0.3707 0.5716 -0.0182 0.145 Uiso 0.359(2) 1 calc R U P A 2
C23' C 0.294(2) 0.506(2) 0.016(4) 0.18(3) Uani 0.359(2) 1 d D . P A 2
H23C H 0.2598 0.5076 -0.0263 0.215 Uiso 0.359(2) 1 calc R U P A 2
H23D H 0.2787 0.5347 0.0592 0.215 Uiso 0.359(2) 1 calc R U P A 2
C24' C 0.3079(19) 0.4362(18) 0.044(3) 0.072(11) Uani 0.359(2) 1 d D U P A 2
H24C H 0.2730 0.4220 0.0826 0.086 Uiso 0.359(2) 1 calc R U P A 2
H24D H 0.3088 0.4051 0.0003 0.086 Uiso 0.359(2) 1 calc R U P A 2
O29 O 0.5068(14) 0.2290(8) 0.6883(10) 0.129(10) Uani 0.641(2) 1 d D . P A 1
C41 C 0.4572(15) 0.2707(14) 0.7242(13) 0.103(4) Uani 0.641(2) 1 d D . P A 1
H41A H 0.4098 0.2595 0.7064 0.123 Uiso 0.641(2) 1 calc R U P A 1
H41B H 0.4667 0.3165 0.7102 0.123 Uiso 0.641(2) 1 calc R U P A 1
C42 C 0.4626(15) 0.2620(15) 0.8083(13) 0.103(4) Uani 0.641(2) 1 d D . P A 1
H42A H 0.4263 0.2323 0.8281 0.123 Uiso 0.641(2) 1 calc R U P A 1
H42B H 0.4594 0.3041 0.8359 0.123 Uiso 0.641(2) 1 calc R U P A 1
C43 C 0.5339(15) 0.2326(14) 0.8163(14) 0.103(4) Uani 0.641(2) 1 d D . P A 1
H43A H 0.5378 0.2070 0.8647 0.123 Uiso 0.641(2) 1 calc R U P A 1
H43B H 0.5703 0.2666 0.8159 0.123 Uiso 0.641(2) 1 calc R U P A 1
C44 C 0.5393(16) 0.1892(13) 0.7453(14) 0.103(4) Uani 0.641(2) 1 d D . P A 1
H44A H 0.5883 0.1800 0.7318 0.123 Uiso 0.641(2) 1 calc R U P A 1
H44B H 0.5141 0.1477 0.7527 0.123 Uiso 0.641(2) 1 calc R U P A 1
O29' O 0.4931(18) 0.2741(17) 0.9657(17) 0.095(11) Uani 0.359(2) 1 d D U P A 2
C41' C 0.466(3) 0.301(2) 0.897(2) 0.103(4) Uani 0.359(2) 1 d D . P A 2
H41C H 0.4871 0.3446 0.8869 0.123 Uiso 0.359(2) 1 calc R U P A 2
H41D H 0.4152 0.3066 0.9004 0.123 Uiso 0.359(2) 1 calc R U P A 2
C42' C 0.484(3) 0.256(3) 0.834(2) 0.103(4) Uani 0.359(2) 1 d D . P A 2
H42C H 0.4867 0.2780 0.7829 0.123 Uiso 0.359(2) 1 calc R U P A 2
H42D H 0.4507 0.2194 0.8306 0.123 Uiso 0.359(2) 1 calc R U P A 2
C43' C 0.555(2) 0.233(2) 0.860(2) 0.103(4) Uani 0.359(2) 1 d D . P A 2
H43C H 0.5911 0.2664 0.8534 0.123 Uiso 0.359(2) 1 calc R U P A 2
H43D H 0.5695 0.1923 0.8332 0.123 Uiso 0.359(2) 1 calc R U P A 2
C44' C 0.538(3) 0.221(2) 0.945(2) 0.103(4) Uani 0.359(2) 1 d D . P A 2
H44C H 0.5138 0.1786 0.9515 0.123 Uiso 0.359(2) 1 calc R U P A 2
H44D H 0.5806 0.2208 0.9768 0.123 Uiso 0.359(2) 1 calc R U P A 2

loop_
_atom_site_aniso_label
_atom_site_aniso_U_11
_atom_site_aniso_U_22
_atom_site_aniso_U_33
_atom_site_aniso_U_23
_atom_site_aniso_U_13
_atom_site_aniso_U_12
Co1 0.0342(7) 0.0369(7) 0.0290(7) 0.0028(6) -0.0031(5) 0.0050(5)
Co2 0.0352(7) 0.0350(7) 0.0296(7) 0.0044(6) -0.0025(5) 0.0049(5)
O1 0.035(3) 0.040(4) 0.018(3) 0.005(3) -0.003(2) 0.011(3)
O2 0.040(4) 0.039(4) 0.027(3) -0.001(3) 0.000(3) 0.011(3)
O3 0.038(4) 0.037(4) 0.033(4) 0.005(3) 0.004(3) 0.012(3)
O4 0.035(3) 0.053(4) 0.023(3) 0.001(3) 0.006(3) 0.015(3)
O5 0.046(4) 0.037(4) 0.033(4) 0.005(3) -0.001(3) 0.005(3)
O6 0.034(3) 0.027(3) 0.033(3) 0.002(3) 0.006(3) 0.009(3)
O8 0.071(6) 0.043(4) 0.047(5) 0.000(4) -0.026(4) -0.003(4)
O10 0.045(4) 0.117(8) 0.060(5) 0.059(5) 0.032(4) 0.039(5)
O12 0.114(8) 0.038(4) 0.064(6) 0.013(4) -0.052(6) -0.011(5)
O14 0.046(5) 0.082(7) 0.045(5) 0.013(5) 0.007(4) 0.027(4)
O19 0.072(5) 0.105(6) 0.073(5) 0.030(5) 0.011(5) 0.014(5)
O21 0.093(7) 0.039(5) 0.067(7) 0.000(4) -0.038(6) 0.000(5)
O23 0.046(5) 0.077(7) 0.087(8) 0.042(6) 0.022(5) 0.024(4)
O25 0.124(9) 0.042(5) 0.040(5) -0.004(4) -0.034(6) 0.002(5)
Ti1 0.0395(14) 0.0375(14) 0.0218(11) 0.0004(11) 0.0051(11) 0.0133(12)
Ti2 0.0428(15) 0.0402(15) 0.0242(12) 0.0031(12) 0.0034(11) 0.0186(13)
Ti3 0.0251(10) 0.0361(13) 0.0281(12) 0.0026(12) -0.0009(10) 0.0075(10)
Ti4 0.0325(11) 0.0306(12) 0.0281(12) 0.0049(11) 0.0015(11) 0.0062(10)
O9 0.073(8) 0.046(7) 0.027(6) -0.002(5) -0.002(6) 0.017(6)
C5 0.142(19) 0.050(8) 0.045(8) -0.021(6) -0.045(10) 0.026(9)
C6 0.068(8) 0.061(9) 0.062(9) -0.004(7) -0.005(7) -0.007(7)
F1 0.107(6) 0.067(4) 0.080(5) -0.013(4) -0.015(4) -0.013(4)
F2 0.107(6) 0.067(4) 0.080(5) -0.013(4) -0.015(4) -0.013(4)
F3 0.107(6) 0.067(4) 0.080(5) -0.013(4) -0.015(4) -0.013(4)
O11 0.050(6) 0.068(7) 0.019(4) 0.018(5) 0.012(4) 0.023(5)
C7 0.026(6) 0.049(9) 0.030(5) 0.021(6) 0.007(5) -0.013(6)
C8 0.049(8) 0.073(11) 0.050(10) 0.022(9) 0.007(7) 0.009(7)
F4 0.054(4) 0.113(5) 0.076(5) 0.027(4) 0.008(3) -0.012(4)
F5 0.054(4) 0.113(5) 0.076(5) 0.027(4) 0.008(3) -0.012(4)
F6 0.054(4) 0.113(5) 0.076(5) 0.027(4) 0.008(3) -0.012(4)
O13 0.072(8) 0.039(6) 0.038(6) 0.006(5) 0.007(6) 0.027(6)
C9 0.028(7) 0.038(6) 0.034(7) 0.006(5) -0.006(5) 0.003(6)
C10 0.038(6) 0.054(7) 0.040(9) -0.009(6) -0.003(6) -0.001(5)
F7 0.065(4) 0.066(3) 0.094(6) -0.005(4) -0.001(4) -0.021(3)
F8 0.065(4) 0.066(3) 0.094(6) -0.005(4) -0.001(4) -0.021(3)
F9 0.065(4) 0.066(3) 0.094(6) -0.005(4) -0.001(4) -0.021(3)
O15 0.046(6) 0.085(9) 0.034(6) 0.018(6) 0.013(5) 0.050(6)
C11 0.034(7) 0.051(12) 0.043(9) 0.007(8) -0.005(7) 0.007(7)
C12 0.064(9) 0.051(7) 0.081(11) 0.012(7) 0.034(8) 0.019(6)
F10 0.074(4) 0.105(6) 0.101(5) 0.007(6) 0.022(4) 0.009(5)
F11 0.074(4) 0.105(6) 0.101(5) 0.007(6) 0.022(4) 0.009(5)
F12 0.074(4) 0.105(6) 0.101(5) 0.007(6) 0.022(4) 0.009(5)
O20 0.039(6) 0.059(8) 0.047(7) 0.010(7) 0.005(5) 0.002(5)
C25 0.037(6) 0.042(8) 0.023(7) -0.016(6) -0.007(5) 0.005(6)
C26 0.055(9) 0.14(2) 0.059(10) 0.041(12) 0.034(8) 0.038(11)
F13 0.106(6) 0.119(7) 0.074(5) 0.032(5) 0.058(4) 0.034(6)
F14 0.106(6) 0.119(7) 0.074(5) 0.032(5) 0.058(4) 0.034(6)
F15 0.106(6) 0.119(7) 0.074(5) 0.032(5) 0.058(4) 0.034(6)
O22 0.030(5) 0.045(6) 0.062(8) 0.016(6) -0.009(5) -0.002(5)
C27 0.027(7) 0.036(6) 0.044(7) -0.009(6) -0.004(6) 0.001(6)
C28 0.087(10) 0.045(8) 0.056(9) 0.003(6) -0.020(8) -0.027(7)
F16 0.082(4) 0.052(3) 0.101(6) -0.001(4) -0.005(4) 0.006(3)
F17 0.082(4) 0.052(3) 0.101(6) -0.001(4) -0.005(4) 0.006(3)
F18 0.082(4) 0.052(3) 0.101(6) -0.001(4) -0.005(4) 0.006(3)
O24 0.039(5) 0.040(5) 0.032(5) 0.002(5) 0.009(5) 0.008(4)
C29 0.034(7) 0.033(7) 0.028(6) 0.008(5) 0.010(5) 0.012(6)
C30 0.040(8) 0.055(13) 0.109(17) 0.018(11) 0.018(10) 0.013(8)
F19 0.073(4) 0.119(7) 0.125(8) 0.023(6) 0.036(5) 0.026(5)
F20 0.073(4) 0.119(7) 0.125(8) 0.023(6) 0.036(5) 0.026(5)
F21 0.073(4) 0.119(7) 0.125(8) 0.023(6) 0.036(5) 0.026(5)
O26 0.033(5) 0.053(7) 0.037(6) 0.006(6) -0.004(5) -0.003(5)
C31 0.033(7) 0.047(8) 0.027(6) -0.002(6) 0.000(5) 0.002(6)
C32 0.154(17) 0.035(6) 0.051(8) -0.016(6) -0.041(10) -0.004(9)
F22 0.100(6) 0.100(6) 0.052(4) -0.011(4) -0.022(4) 0.004(5)
F23 0.100(6) 0.100(6) 0.052(4) -0.011(4) -0.022(4) 0.004(5)
F24 0.100(6) 0.100(6) 0.052(4) -0.011(4) -0.022(4) 0.004(5)
O16 0.061(7) 0.065(8) 0.049(8) -0.032(6) -0.018(6) 0.038(6)
C13 0.151(19) 0.107(16) 0.09(2) -0.024(15) 0.055(16) 0.021(13)
C14 0.144(13) 0.114(12) 0.140(14) -0.035(10) 0.034(11) 0.039(9)
C15 0.144(13) 0.114(12) 0.140(14) -0.035(10) 0.034(11) 0.039(9)
C16 0.098(9) 0.083(12) 0.089(10) -0.001(9) 0.013(9) 0.033(10)
O17 0.078(8) 0.062(8) 0.023(5) -0.005(5) 0.008(5) 0.036(7)
C17 0.064(7) 0.050(5) 0.061(7) -0.017(5) 0.000(5) 0.017(5)
C18 0.128(13) 0.043(12) 0.041(6) -0.017(6) 0.002(7) 0.028(9)
C19 0.20(3) 0.070(14) 0.051(12) -0.006(10) -0.048(16) 0.034(17)
C20 0.064(7) 0.050(5) 0.061(7) -0.017(5) 0.000(5) 0.017(5)
O27 0.027(5) 0.061(7) 0.036(6) 0.007(6) -0.002(4) 0.004(5)
C33 0.074(16) 0.073(11) 0.065(9) 0.033(8) -0.035(11) -0.015(12)
C34 0.045(10) 0.095(12) 0.044(10) -0.020(11) -0.022(7) 0.003(10)
C35 0.027(8) 0.068(13) 0.091(15) -0.045(12) 0.006(8) 0.002(7)
C36 0.030(8) 0.083(12) 0.061(10) 0.029(9) -0.013(7) -0.023(7)
O28 0.045(6) 0.029(5) 0.038(6) 0.002(5) 0.005(5) 0.005(4)
C37 0.058(7) 0.048(11) 0.037(8) 0.007(8) 0.000(6) -0.001(8)
C38 0.13(2) 0.052(8) 0.066(13) 0.012(9) 0.030(14) -0.026(13)
C39 0.047(8) 0.102(13) 0.075(19) -0.030(14) 0.035(11) -0.016(8)
C40 0.053(11) 0.048(13) 0.15(2) 0.022(14) -0.031(12) -0.014(9)
Ti1' 0.041(2) 0.030(2) 0.028(2) -0.003(2) 0.000(2) 0.005(2)
Ti2' 0.043(3) 0.036(3) 0.026(2) 0.002(2) 0.001(2) 0.006(2)
Ti3' 0.045(3) 0.037(3) 0.024(2) -0.001(2) 0.000(2) 0.015(2)
Ti4' 0.058(3) 0.034(3) 0.026(2) 0.000(2) 0.007(2) 0.023(2)
O9' 0.089(16) 0.034(10) 0.020(8) 0.002(8) 0.000(10) -0.018(10)
C5' 0.142(19) 0.050(8) 0.045(8) -0.021(6) -0.045(10) 0.026(9)
C6' 0.068(8) 0.061(9) 0.062(9) -0.004(7) -0.005(7) -0.007(7)
F1' 0.107(6) 0.067(4) 0.080(5) -0.013(4) -0.015(4) -0.013(4)
F2' 0.107(6) 0.067(4) 0.080(5) -0.013(4) -0.015(4) -0.013(4)
F3' 0.107(6) 0.067(4) 0.080(5) -0.013(4) -0.015(4) -0.013(4)
O11' 0.040(8) 0.045(9) 0.015(7) 0.011(7) 0.000(6) -0.009(7)
C7' 0.026(6) 0.049(9) 0.030(5) 0.021(6) 0.007(5) -0.013(6)
C8' 0.049(8) 0.073(11) 0.050(10) 0.022(9) 0.007(7) 0.009(7)
F4' 0.054(4) 0.113(5) 0.076(5) 0.027(4) 0.008(3) -0.012(4)
F5' 0.054(4) 0.113(5) 0.076(5) 0.027(4) 0.008(3) -0.012(4)
F6' 0.054(4) 0.113(5) 0.076(5) 0.027(4) 0.008(3) -0.012(4)
O13' 0.045(11) 0.026(9) 0.041(11) -0.013(8) 0.001(9) 0.010(8)
C9' 0.028(7) 0.038(6) 0.034(7) 0.006(5) -0.006(5) 0.003(6)
C10' 0.038(6) 0.054(7) 0.040(9) -0.009(6) -0.003(6) -0.001(5)
F7' 0.065(4) 0.066(3) 0.094(6) -0.005(4) -0.001(4) -0.021(3)
F8' 0.065(4) 0.066(3) 0.094(6) -0.005(4) -0.001(4) -0.021(3)
F9' 0.065(4) 0.066(3) 0.094(6) -0.005(4) -0.001(4) -0.021(3)
O15' 0.029(9) 0.040(11) 0.088(18) 0.016(12) -0.022(11) 0.015(8)
C11' 0.034(7) 0.051(12) 0.043(9) 0.007(8) -0.005(7) 0.007(7)
C12' 0.064(9) 0.051(7) 0.081(11) 0.012(7) 0.034(8) 0.019(6)
F10' 0.074(4) 0.105(6) 0.101(5) 0.007(6) 0.022(4) 0.009(5)
F11' 0.074(4) 0.105(6) 0.101(5) 0.007(6) 0.022(4) 0.009(5)
F12' 0.074(4) 0.105(6) 0.101(5) 0.007(6) 0.022(4) 0.009(5)
O20' 0.050(13) 0.037(11) 0.11(2) -0.008(13) 0.029(14) 0.019(10)
C25' 0.037(6) 0.042(8) 0.023(7) -0.016(6) -0.007(5) 0.005(6)
C26' 0.055(9) 0.14(2) 0.059(10) 0.041(12) 0.034(8) 0.038(11)
F13' 0.106(6) 0.119(7) 0.074(5) 0.032(5) 0.058(4) 0.034(6)
F14' 0.106(6) 0.119(7) 0.074(5) 0.032(5) 0.058(4) 0.034(6)
F15' 0.106(6) 0.119(7) 0.074(5) 0.032(5) 0.058(4) 0.034(6)
O22' 0.13(2) 0.021(9) 0.039(12) -0.010(9) -0.025(14) 0.018(12)
C27' 0.027(7) 0.036(6) 0.044(7) -0.009(6) -0.004(6) 0.001(6)
C28' 0.087(10) 0.045(8) 0.056(9) 0.003(6) -0.020(8) -0.027(7)
F16' 0.082(4) 0.052(3) 0.101(6) -0.001(4) -0.005(4) 0.006(3)
F17' 0.082(4) 0.052(3) 0.101(6) -0.001(4) -0.005(4) 0.006(3)
F18' 0.082(4) 0.052(3) 0.101(6) -0.001(4) -0.005(4) 0.006(3)
O24' 0.073(12) 0.062(11) 0.057(12) 0.013(10) 0.007(10) 0.024(10)
C29' 0.033(15) 0.043(18) 0.10(3) -0.03(2) 0.002(18) 0.005(13)
C30' 0.040(8) 0.055(13) 0.109(17) 0.018(11) 0.018(10) 0.013(8)
F19' 0.073(4) 0.119(7) 0.125(8) 0.023(6) 0.036(5) 0.026(5)
F20' 0.073(4) 0.119(7) 0.125(8) 0.023(6) 0.036(5) 0.026(5)
F21' 0.073(4) 0.119(7) 0.125(8) 0.023(6) 0.036(5) 0.026(5)
O26' 0.076(15) 0.039(11) 0.021(9) -0.004(8) -0.018(10) 0.001(11)
C31' 0.025(9) 0.034(10) 0.035(10) 0.010(8) 0.013(8) -0.003(8)
C32' 0.154(17) 0.035(6) 0.051(8) -0.016(6) -0.041(10) -0.004(9)
F22' 0.100(6) 0.100(6) 0.052(4) -0.011(4) -0.022(4) 0.004(5)
F23' 0.100(6) 0.100(6) 0.052(4) -0.011(4) -0.022(4) 0.004(5)
F24' 0.100(6) 0.100(6) 0.052(4) -0.011(4) -0.022(4) 0.004(5)
O16' 0.09(2) 0.064(16) 0.032(11) -0.011(12) 0.032(12) 0.012(14)
C13' 0.151(19) 0.107(16) 0.09(2) -0.024(15) 0.055(16) 0.021(13)
C14' 0.144(13) 0.114(12) 0.140(14) -0.035(10) 0.034(11) 0.039(9)
C15' 0.144(13) 0.114(12) 0.140(14) -0.035(10) 0.034(11) 0.039(9)
C16' 0.098(9) 0.083(12) 0.089(10) -0.001(9) 0.013(9) 0.033(10)
O17' 0.078(8) 0.062(8) 0.023(5) -0.005(5) 0.008(5) 0.036(7)
C17' 0.064(7) 0.050(5) 0.061(7) -0.017(5) 0.000(5) 0.017(5)
C18' 0.088(17) 0.090(17) 0.088(17) -0.002(13) 0.000(13) 0.025(13)
C19' 0.128(13) 0.043(12) 0.041(6) -0.017(6) 0.002(7) 0.028(9)
C20' 0.064(7) 0.050(5) 0.061(7) -0.017(5) 0.000(5) 0.017(5)
O27' 0.074(16) 0.073(11) 0.065(9) 0.033(8) -0.035(11) -0.015(12)
C33' 0.027(5) 0.061(7) 0.036(6) 0.007(6) -0.002(4) 0.004(5)
C34' 0.030(8) 0.083(12) 0.061(10) 0.029(9) -0.013(7) -0.023(7)
C35' 0.027(8) 0.068(13) 0.091(15) -0.045(12) 0.006(8) 0.002(7)
C36' 0.045(10) 0.095(12) 0.044(10) -0.020(11) -0.022(7) 0.003(10)
O28' 0.058(7) 0.048(11) 0.037(8) 0.007(8) 0.000(6) -0.001(8)
C37' 0.045(6) 0.029(5) 0.038(6) 0.002(5) 0.005(5) 0.005(4)
C38' 0.053(11) 0.048(13) 0.15(2) 0.022(14) -0.031(12) -0.014(9)
C39' 0.047(8) 0.102(13) 0.075(19) -0.030(14) 0.035(11) -0.016(8)
C40' 0.13(2) 0.052(8) 0.066(13) 0.012(9) 0.030(14) -0.026(13)
O7 0.043(4) 0.045(4) 0.039(4) 0.007(4) -0.006(3) 0.004(3)
C1 0.050(9) 0.067(12) 0.044(9) -0.008(9) -0.006(7) 0.015(9)
C2 0.056(6) 0.046(8) 0.037(8) 0.005(6) -0.004(7) 0.000(6)
C3 0.037(7) 0.048(8) 0.055(7) 0.016(7) -0.006(6) 0.001(6)
C4 0.054(8) 0.039(7) 0.053(8) 0.000(6) -0.017(7) 0.003(6)
C1' 0.09(3) 0.08(2) 0.039(15) 0.016(16) 0.022(17) 0.06(2)
C2' 0.056(6) 0.046(8) 0.037(8) 0.005(6) -0.004(7) 0.000(6)
C3' 0.037(7) 0.048(8) 0.055(7) 0.016(7) -0.006(6) 0.001(6)
C4' 0.054(8) 0.039(7) 0.053(8) 0.000(6) -0.017(7) 0.003(6)
O18 0.059(5) 0.036(4) 0.036(4) 0.009(3) -0.007(4) 0.006(3)
C21 0.093(11) 0.075(11) 0.032(7) 0.020(8) 0.001(8) 0.029(9)
C22 0.25(4) 0.057(15) 0.054(15) 0.025(11) -0.044(19) 0.02(2)
C23 0.35(7) 0.10(3) 0.085(18) 0.02(2) -0.04(3) 0.12(4)
C24 0.100(16) 0.062(11) 0.032(7) 0.005(7) -0.008(9) 0.036(11)
C21' 0.10(3) 0.08(3) 0.15(5) 0.07(3) -0.08(3) -0.06(3)
C22' 0.25(4) 0.057(15) 0.054(15) 0.025(11) -0.044(19) 0.02(2)
C23' 0.35(7) 0.10(3) 0.085(18) 0.02(2) -0.04(3) 0.12(4)
C24' 0.076(15) 0.068(15) 0.071(15) 0.025(12) 0.003(12) -0.004(12)
O29 0.25(3) 0.042(8) 0.097(14) 0.011(9) -0.069(17) 0.006(12)
C41 0.129(10) 0.088(7) 0.091(9) 0.015(6) -0.029(8) 0.015(7)
C42 0.129(10) 0.088(7) 0.091(9) 0.015(6) -0.029(8) 0.015(7)
C43 0.129(10) 0.088(7) 0.091(9) 0.015(6) -0.029(8) 0.015(7)
C44 0.129(10) 0.088(7) 0.091(9) 0.015(6) -0.029(8) 0.015(7)
O29' 0.099(15) 0.098(15) 0.088(15) -0.002(12) 0.001(12) 0.008(12)
C41' 0.129(10) 0.088(7) 0.091(9) 0.015(6) -0.029(8) 0.015(7)
C42' 0.129(10) 0.088(7) 0.091(9) 0.015(6) -0.029(8) 0.015(7)
C43' 0.129(10) 0.088(7) 0.091(9) 0.015(6) -0.029(8) 0.015(7)
C44' 0.129(10) 0.088(7) 0.091(9) 0.015(6) -0.029(8) 0.015(7)

loop_
_atom_type_symbol
_atom_type_description
_atom_type_scat_dispersion_real
_atom_type_scat_dispersion_imag
_atom_type_scat_source
C C 0.0033 0.0016 'International Tables Vol C Tables 4.2.6.8 and 6.1.1.4'
H H 0.0000 0.0000 'International Tables Vol C Tables 4.2.6.8 and 6.1.1.4'
O O 0.0106 0.0060 'International Tables Vol C Tables 4.2.6.8 and 6.1.1.4'
F F 0.0171 0.0103 'International Tables Vol C Tables 4.2.6.8 and 6.1.1.4'
Ti Ti 0.2776 0.4457 'International Tables Vol C Tables 4.2.6.8 and 6.1.1.4'
Co Co 0.3494 0.9721 'International Tables Vol C Tables 4.2.6.8 and 6.1.1.4'

loop_
_geom_angle_atom_site_label_1
_geom_angle_atom_site_label_2
_geom_angle_atom_site_label_3
_geom_angle
O8 Co1 O10 93.0(5)
O8 Co1 O14 88.7(4)
O10 Co1 O14 171.6(3)
O8 Co1 O12 169.3(3)
O10 Co1 O12 88.9(5)
O14 Co1 O12 87.9(5)
O8 Co1 O7 85.3(3)
O10 Co1 O7 85.6(3)
O14 Co1 O7 86.3(3)
O12 Co1 O7 84.3(3)
O8 Co1 O1 95.7(3)
O10 Co1 O1 95.2(3)
O14 Co1 O1 92.8(3)
O12 Co1 O1 94.6(3)
O7 Co1 O1 178.6(3)
O19 Co2 O21 89.8(5)
O19 Co2 O25 90.4(5)
O21 Co2 O25 169.8(3)
O19 Co2 O23 171.3(4)
O21 Co2 O23 89.1(5)
O25 Co2 O23 89.1(5)
O19 Co2 O18 86.7(4)
O21 Co2 O18 83.8(3)
O25 Co2 O18 86.0(3)
O23 Co2 O18 84.7(3)
O19 Co2 O6 93.8(3)
O21 Co2 O6 95.5(3)
O25 Co2 O6 94.7(3)
O23 Co2 O6 94.9(3)
O18 Co2 O6 179.2(3)
Ti2' O1 Ti1' 124.4(4)
Ti1 O1 Ti2 124.0(3)
Ti1 O1 Co1 118.5(3)
Ti2' O1 Co1 117.1(4)
Ti1' O1 Co1 118.2(4)
Ti2 O1 Co1 117.5(3)
Ti1' O2 Ti4' 137.2(5)
Ti1 O2 Ti3 130.1(4)
Ti2' O3 Ti4' 135.9(5)
Ti1 O3 Ti4 133.3(4)
Ti3 O4 Ti2 135.6(4)
Ti3' O4 Ti1' 132.4(4)
Ti4 O5 Ti2 136.4(5)
Ti3' O5 Ti2' 129.6(5)
Ti3 O6 Ti4 123.5(4)
Ti3' O6 Ti4' 122.8(4)
Ti3' O6 Co2 119.9(4)
Ti3 O6 Co2 118.3(3)
Ti4 O6 Co2 118.1(3)
Ti4' O6 Co2 117.2(3)
C5 O8 Co1 127.7(10)
C5' O8 Co1 129.7(14)
C7 O10 Co1 126.3(8)
C7' O10 Co1 136.1(11)
C9' O12 Co1 126.5(11)
C9 O12 Co1 131.6(8)
C11 O14 Co1 132.5(9)
C11' O14 Co1 131.8(12)
C25 O19 Co2 133.7(11)
C25' O19 Co2 135.2(14)
C27 O21 Co2 128.6(9)
C27' O21 Co2 134.6(11)
C29' O23 Co2 128.6(13)
C29 O23 Co2 129.5(8)
C31' O25 Co2 130.0(11)
C31 O25 Co2 132.7(8)
O3 Ti1 O2 95.4(3)
O3 Ti1 O1 100.4(3)
O2 Ti1 O1 100.6(3)
O3 Ti1 O11 87.7(4)
O2 Ti1 O11 165.2(4)
O1 Ti1 O11 93.1(4)
O3 Ti1 O9 165.7(4)
O2 Ti1 O9 86.9(5)
O1 Ti1 O9 93.0(4)
O11 Ti1 O9 86.6(6)
O3 Ti1 O16 85.5(4)
O2 Ti1 O16 89.2(5)
O1 Ti1 O16 168.0(5)
O11 Ti1 O16 76.5(6)
O9 Ti1 O16 80.4(5)
O3 Ti1 Ti3 79.3(3)
O2 Ti1 Ti3 25.3(2)
O1 Ti1 Ti3 84.3(2)
O11 Ti1 Ti3 166.1(4)
O9 Ti1 Ti3 107.2(4)
O16 Ti1 Ti3 107.2(4)
O3 Ti1 Ti4 23.7(2)
O2 Ti1 Ti4 81.5(3)
O1 Ti1 Ti4 84.2(2)
O11 Ti1 Ti4 105.9(4)
O9 Ti1 Ti4 167.3(4)
O16 Ti1 Ti4 104.4(3)
Ti3 Ti1 Ti4 60.32(8)
O3 Ti1 Ti2 80.7(3)
O2 Ti1 Ti2 81.9(2)
O1 Ti1 Ti2 28.7(2)
O11 Ti1 Ti2 113.0(4)
O9 Ti1 Ti2 113.6(4)
O16 Ti1 Ti2 162.8(4)
Ti3 Ti1 Ti2 60.18(8)
Ti4 Ti1 Ti2 59.84(8)
O5 Ti2 O4 94.8(3)
O5 Ti2 O1 96.6(3)
O4 Ti2 O1 94.7(3)
O5 Ti2 O13 89.6(5)
O4 Ti2 O13 167.9(4)
O1 Ti2 O13 96.0(4)
O5 Ti2 O15 169.2(5)
O4 Ti2 O15 89.3(5)
O1 Ti2 O15 93.0(4)
O13 Ti2 O15 84.6(6)
O5 Ti2 O17 89.8(4)
O4 Ti2 O17 90.4(4)
O1 Ti2 O17 171.4(4)
O13 Ti2 O17 78.3(5)
O15 Ti2 O17 80.2(5)
O5 Ti2 Ti4 21.6(2)
O4 Ti2 Ti4 79.1(2)
O1 Ti2 Ti4 83.2(2)
O13 Ti2 Ti4 107.8(4)
O15 Ti2 Ti4 167.4(5)
O17 Ti2 Ti4 104.5(3)
O5 Ti2 Ti3 78.7(3)
O4 Ti2 Ti3 21.4(2)
O1 Ti2 Ti3 82.6(2)
O13 Ti2 Ti3 168.0(4)
O15 Ti2 Ti3 107.4(4)
O17 Ti2 Ti3 104.3(3)
Ti4 Ti2 Ti3 60.20(8)
O5 Ti2 Ti1 78.0(3)
O4 Ti2 Ti1 76.6(2)
O1 Ti2 Ti1 27.32(19)
O13 Ti2 Ti1 115.4(3)
O15 Ti2 Ti1 112.7(4)
O17 Ti2 Ti1 161.2(3)
Ti4 Ti2 Ti1 60.05(8)
Ti3 Ti2 Ti1 59.62(8)
O4 Ti3 O2 94.9(3)
O4 Ti3 O6 100.6(3)
O2 Ti3 O6 98.5(3)
O4 Ti3 O20 89.8(5)
O2 Ti3 O20 166.2(5)
O6 Ti3 O20 93.4(4)
O4 Ti3 O22 165.6(4)
O2 Ti3 O22 88.0(5)
O6 Ti3 O22 92.9(3)
O20 Ti3 O22 84.3(6)
O4 Ti3 O27 88.7(4)
O2 Ti3 O27 87.6(4)
O6 Ti3 O27 168.3(4)
O20 Ti3 O27 79.5(5)
O22 Ti3 O27 77.3(4)
O4 Ti3 Ti1 78.5(3)
O2 Ti3 Ti1 24.6(2)
O6 Ti3 Ti1 83.8(2)
O20 Ti3 Ti1 167.2(4)
O22 Ti3 Ti1 108.3(4)
O27 Ti3 Ti1 105.2(3)
O4 Ti3 Ti2 23.0(2)
O2 Ti3 Ti2 81.2(3)
O6 Ti3 Ti2 84.5(2)
O20 Ti3 Ti2 107.1(4)
O22 Ti3 Ti2 168.4(4)
O27 Ti3 Ti2 106.4(3)
Ti1 Ti3 Ti2 60.19(8)
O4 Ti3 Ti4 80.1(3)
O2 Ti3 Ti4 80.6(3)
O6 Ti3 Ti4 28.6(2)
O20 Ti3 Ti4 113.1(4)
O22 Ti3 Ti4 114.3(3)
O27 Ti3 Ti4 162.9(3)
Ti1 Ti3 Ti4 60.09(9)
Ti2 Ti3 Ti4 59.77(8)
O5 Ti4 O3 95.1(4)
O5 Ti4 O6 98.8(3)
O3 Ti4 O6 95.5(3)
O5 Ti4 O24 167.7(4)
O3 Ti4 O24 89.2(4)
O6 Ti4 O24 92.2(4)
O5 Ti4 O26 89.6(4)
O3 Ti4 O26 168.2(4)
O6 Ti4 O26 94.4(4)
O24 Ti4 O26 84.1(5)
O5 Ti4 O28 87.5(4)
O3 Ti4 O28 88.4(4)
O6 Ti4 O28 172.2(4)
O24 Ti4 O28 81.1(4)
O26 Ti4 O28 81.0(4)
O5 Ti4 Ti2 22.0(3)
O3 Ti4 Ti2 80.3(2)
O6 Ti4 Ti2 84.1(2)
O24 Ti4 Ti2 168.5(3)
O26 Ti4 Ti2 107.1(3)
O28 Ti4 Ti2 103.2(3)
O5 Ti4 Ti1 78.4(3)
O3 Ti4 Ti1 22.9(2)
O6 Ti4 Ti1 82.7(2)
O24 Ti4 Ti1 108.6(3)
O26 Ti4 Ti1 167.0(3)
O28 Ti4 Ti1 103.2(3)
Ti2 Ti4 Ti1 60.11(8)
O5 Ti4 Ti3 78.9(3)
O3 Ti4 Ti3 78.0(3)
O6 Ti4 Ti3 27.9(2)
O24 Ti4 Ti3 113.3(3)
O26 Ti4 Ti3 113.6(3)
O28 Ti4 Ti3 159.8(3)
Ti2 Ti4 Ti3 60.03(9)
Ti1 Ti4 Ti3 59.59(9)
C5 O9 Ti1 134.7(11)
O8 C5 O9 131.6(15)
O8 C5 C6 113.6(12)
O9 C5 C6 114.8(10)
F2 C6 F3 107.6(11)
F2 C6 F1 108.3(11)
F3 C6 F1 106.9(10)
F2 C6 C5 111.8(10)
F3 C6 C5 109.7(10)
F1 C6 C5 112.3(10)
C7 O11 Ti1 135.2(9)
O10 C7 O11 131.9(12)
O10 C7 C8 114.5(11)
O11 C7 C8 113.1(11)
F6 C8 F5 108.8(15)
F6 C8 F4 110.0(15)
F5 C8 F4 104.4(14)
F6 C8 C7 109.2(13)
F5 C8 C7 111.3(13)
F4 C8 C7 113.0(14)
C9 O13 Ti2 134.3(10)
O12 C9 O13 130.0(12)
O12 C9 C10 116.9(11)
O13 C9 C10 113.0(11)
F9 C10 F8 105.7(14)
F9 C10 F7 105.3(15)
F8 C10 F7 106.8(14)
F9 C10 C9 115.0(14)
F8 C10 C9 115.5(13)
F7 C10 C9 107.8(13)
C11 O15 Ti2 135.5(10)
O14 C11 O15 127.3(14)
O14 C11 C12 115.7(13)
O15 C11 C12 116.6(12)
F12 C12 F11 103.6(16)
F12 C12 F10 101.9(15)
F11 C12 F10 106.3(15)
F12 C12 C11 111.6(15)
F11 C12 C11 120.9(15)
F10 C12 C11 110.7(14)
C25 O20 Ti3 136.7(10)
O19 C25 O20 125.1(13)
O19 C25 C26 120.1(14)
O20 C25 C26 114.6(11)
F15 C26 F14 106.9(16)
F15 C26 F13 101.6(16)
F14 C26 F13 108.1(16)
F15 C26 C25 111.3(15)
F14 C26 C25 113.6(14)
F13 C26 C25 114.5(14)
C27 O22 Ti3 135.7(10)
O21 C27 O22 130.9(13)
O21 C27 C28 112.2(12)
O22 C27 C28 116.3(11)
F18 C28 F17 110.2(14)
F18 C28 F16 107.9(16)
F17 C28 F16 100.7(15)
F18 C28 C27 108.1(14)
F17 C28 C27 118.4(15)
F16 C28 C27 110.9(13)
C29 O24 Ti4 138.0(9)
O23 C29 O24 128.4(11)
O23 C29 C30 117.7(12)
O24 C29 C30 113.0(11)
F21 C30 F20 115.3(17)
F21 C30 F19 106.2(16)
F20 C30 F19 99.6(17)
F21 C30 C29 114.9(15)
F20 C30 C29 117.0(16)
F19 C30 C29 100.3(14)
C31 O26 Ti4 133.7(10)
O25 C31 O26 129.2(12)
O25 C31 C32 115.1(12)
O26 C31 C32 115.3(11)
F24 C32 F23 111.4(16)
F24 C32 F22 104.7(15)
F23 C32 F22 101.2(15)
F24 C32 C31 108.3(14)
F23 C32 C31 114.4(13)
F22 C32 C31 116.3(15)
C13 O16 C16 107.9
C13 O16 Ti1 124.4(10)
C16 O16 Ti1 120.4(10)
O16 C13 C14 109.9
O16 C13 H13A 109.7
C14 C13 H13A 109.7
O16 C13 H13B 109.7
C14 C13 H13B 109.7
H13A C13 H13B 108.2
C13 C14 C15 100.8
C13 C14 H14A 111.6
C15 C14 H14A 111.6
C13 C14 H14B 111.6
C15 C14 H14B 111.6
H14A C14 H14B 109.4
C16 C15 C14 103.0
C16 C15 H15A 111.2
C14 C15 H15A 111.2
C16 C15 H15B 111.2
C14 C15 H15B 111.2
H15A C15 H15B 109.1
O16 C16 C15 105.4
O16 C16 H16A 110.7
C15 C16 H16A 110.7
O16 C16 H16B 110.7
C15 C16 H16B 110.7
H16A C16 H16B 108.8
C17 O17 C20 107.9
C17 O17 Ti2 133.5(7)
C20 O17 Ti2 117.4(7)
O17 C17 C18 109.9
O17 C17 H17A 109.7
C18 C17 H17A 109.7
O17 C17 H17B 109.7
C18 C17 H17B 109.7
H17A C17 H17B 108.2
C17 C18 C19 100.8
C17 C18 H18A 111.6
C19 C18 H18A 111.6
C17 C18 H18B 111.6
C19 C18 H18B 111.6
H18A C18 H18B 109.4
C20 C19 C18 103.0
C20 C19 H19A 111.2
C18 C19 H19A 111.2
C20 C19 H19B 111.2
C18 C19 H19B 111.2
H19A C19 H19B 109.1
O17 C20 C19 105.4
O17 C20 H20A 110.7
C19 C20 H20A 110.7
O17 C20 H20B 110.7
C19 C20 H20B 110.7
H20A C20 H20B 108.8
C33 O27 C36 107.9
C33 O27 Ti3 119.2(7)
C36 O27 Ti3 129.4(7)
O27 C33 C34 109.9
O27 C33 H33A 109.7
C34 C33 H33A 109.7
O27 C33 H33B 109.7
C34 C33 H33B 109.7
H33A C33 H33B 108.2
C33 C34 C35 100.8
C33 C34 H34A 111.6
C35 C34 H34A 111.6
C33 C34 H34B 111.6
C35 C34 H34B 111.6
H34A C34 H34B 109.4
C36 C35 C34 103.0
C36 C35 H35A 111.2
C34 C35 H35A 111.2
C36 C35 H35B 111.2
C34 C35 H35B 111.2
H35A C35 H35B 109.1
O27 C36 C35 105.4
O27 C36 H36A 110.7
C35 C36 H36A 110.7
O27 C36 H36B 110.7
C35 C36 H36B 110.7
H36A C36 H36B 108.8
C37 O28 C40 107.9
C37 O28 Ti4 121.4(7)
C40 O28 Ti4 128.0(7)
O28 C37 C38 109.9
O28 C37 H37A 109.7
C38 C37 H37A 109.7
O28 C37 H37B 109.7
C38 C37 H37B 109.7
H37A C37 H37B 108.2
C37 C38 C39 100.8
C37 C38 H38A 111.6
C39 C38 H38A 111.6
C37 C38 H38B 111.6
C39 C38 H38B 111.6
H38A C38 H38B 109.4
C40 C39 C38 103.0
C40 C39 H39A 111.2
C38 C39 H39A 111.2
C40 C39 H39B 111.2
C38 C39 H39B 111.2
H39A C39 H39B 109.1
O28 C40 C39 105.4
O28 C40 H40A 110.7
C39 C40 H40A 110.7
O28 C40 H40B 110.7
C39 C40 H40B 110.7
H40A C40 H40B 108.8
O2 Ti1' O4 93.7(4)
O2 Ti1' O1 100.3(4)
O4 Ti1' O1 95.5(4)
O2 Ti1' O15' 166.2(7)
O4 Ti1' O15' 88.7(8)
O1 Ti1' O15' 92.9(6)
O2 Ti1' O9' 90.8(8)
O4 Ti1' O9' 165.9(7)
O1 Ti1' O9' 96.8(6)
O15' Ti1' O9' 83.8(10)
O2 Ti1' O27' 87.6(10)
O4 Ti1' O27' 87.1(9)
O1 Ti1' O27' 171.4(8)
O15' Ti1' O27' 78.9(11)
O9' Ti1' O27' 79.7(10)
O2 Ti1' Ti4' 21.5(3)
O4 Ti1' Ti4' 80.1(3)
O1 Ti1' Ti4' 85.1(3)
O15' Ti1' Ti4' 168.4(8)
O9' Ti1' Ti4' 107.8(7)
O27' Ti1' Ti4' 103.4(9)
O2 Ti1' Ti2' 79.4(3)
O4 Ti1' Ti2' 79.4(3)
O1 Ti1' Ti2' 27.4(2)
O15' Ti1' Ti2' 114.4(6)
O9' Ti1' Ti2' 114.6(6)
O27' Ti1' Ti2' 160.5(6)
Ti4' Ti1' Ti2' 60.66(17)
O2 Ti1' Ti3' 78.0(3)
O4 Ti1' Ti3' 23.2(2)
O1 Ti1' Ti3' 81.7(3)
O15' Ti1' Ti3' 107.9(7)
O9' Ti1' Ti3' 168.2(7)
O27' Ti1' Ti3' 103.3(7)
Ti4' Ti1' Ti3' 60.45(15)
Ti2' Ti1' Ti3' 59.96(16)
O3 Ti2' O1 100.5(4)
O3 Ti2' O5 94.7(4)
O1 Ti2' O5 97.7(4)
O3 Ti2' O11' 92.9(6)
O1 Ti2' O11' 94.1(6)
O5 Ti2' O11' 164.6(6)
O3 Ti2' O13' 165.5(6)
O1 Ti2' O13' 93.8(6)
O5 Ti2' O13' 85.7(6)
O11' Ti2' O13' 83.6(8)
O3 Ti2' O28' 84.7(7)
O1 Ti2' O28' 172.1(7)
O5 Ti2' O28' 87.8(8)
O11' Ti2' O28' 79.6(8)
O13' Ti2' O28' 80.9(9)
O3 Ti2' Ti1' 79.0(3)
O1 Ti2' Ti1' 28.1(2)
O5 Ti2' Ti1' 81.6(3)
O11' Ti2' Ti1' 113.1(5)
O13' Ti2' Ti1' 115.3(5)
O28' Ti2' Ti1' 159.6(6)
O3 Ti2' Ti3' 77.9(3)
O1 Ti2' Ti3' 82.7(3)
O5 Ti2' Ti3' 25.0(3)
O11' Ti2' Ti3' 169.4(6)
O13' Ti2' Ti3' 106.6(6)
O28' Ti2' Ti3' 104.3(6)
Ti1' Ti2' Ti3' 60.49(16)
O3 Ti2' Ti4' 22.3(3)
O1 Ti2' Ti4' 84.4(3)
O5 Ti2' Ti4' 81.5(3)
O11' Ti2' Ti4' 109.6(6)
O13' Ti2' Ti4' 166.7(6)
O28' Ti2' Ti4' 102.1(6)
Ti1' Ti2' Ti4' 59.28(16)
Ti3' Ti2' Ti4' 60.17(15)
O4 Ti3' O5 96.7(4)
O4 Ti3' O6 100.4(4)
O5 Ti3' O6 100.2(4)
O4 Ti3' O26' 165.6(7)
O5 Ti3' O26' 88.4(7)
O6 Ti3' O26' 91.9(7)
O4 Ti3' O20' 87.0(8)
O5 Ti3' O20' 167.0(8)
O6 Ti3' O20' 91.4(6)
O26' Ti3' O20' 85.2(11)
O4 Ti3' O17' 81.1(7)
O5 Ti3' O17' 88.1(7)
O6 Ti3' O17' 171.3(7)
O26' Ti3' O17' 85.6(9)
O20' Ti3' O17' 80.0(9)
O4 Ti3' Ti2' 80.0(3)
O5 Ti3' Ti2' 25.4(3)
O6 Ti3' Ti2' 84.5(3)
O26' Ti3' Ti2' 108.9(7)
O20' Ti3' Ti2' 165.4(9)
O17' Ti3' Ti2' 104.2(7)
O4 Ti3' Ti4' 79.6(3)
O5 Ti3' Ti4' 81.7(3)
O6 Ti3' Ti4' 29.7(3)
O26' Ti3' Ti4' 114.6(7)
O20' Ti3' Ti4' 111.3(7)
O17' Ti3' Ti4' 156.9(7)
Ti2' Ti3' Ti4' 60.01(16)
O4 Ti3' Ti1' 24.4(2)
O5 Ti3' Ti1' 81.0(3)
O6 Ti3' Ti1' 84.9(3)
O26' Ti3' Ti1' 168.2(7)
O20' Ti3' Ti1' 106.2(8)
O17' Ti3' Ti1' 99.1(7)
Ti2' Ti3' Ti1' 59.56(16)
Ti4' Ti3' Ti1' 58.92(15)
O2 Ti4' O3 94.9(4)
O2 Ti4' O6 97.4(4)
O3 Ti4' O6 94.2(4)
O2 Ti4' O24' 168.3(8)
O3 Ti4' O24' 90.0(8)
O6 Ti4' O24' 92.7(8)
O2 Ti4' O16' 93.0(9)
O3 Ti4' O16' 88.5(8)
O6 Ti4' O16' 168.9(9)
O24' Ti4' O16' 76.5(11)
O2 Ti4' O22' 91.3(9)
O3 Ti4' O22' 167.8(8)
O6 Ti4' O22' 95.3(6)
O24' Ti4' O22' 82.0(11)
O16' Ti4' O22' 80.8(10)
O2 Ti4' Ti1' 21.2(3)
O3 Ti4' Ti1' 79.2(3)
O6 Ti4' Ti1' 84.5(3)
O24' Ti4' Ti1' 168.5(8)
O16' Ti4' Ti1' 106.6(9)
O22' Ti4' Ti1' 109.3(9)
O2 Ti4' Ti2' 78.6(3)
O3 Ti4' Ti2' 21.7(2)
O6 Ti4' Ti2' 82.3(3)
O24' Ti4' Ti2' 108.6(8)
O16' Ti4' Ti2' 103.4(8)
O22' Ti4' Ti2' 169.2(9)
Ti1' Ti4' Ti2' 60.06(16)
O2 Ti4' Ti3' 77.9(3)
O3 Ti4' Ti3' 77.0(3)
O6 Ti4' Ti3' 27.4(2)
O24' Ti4' Ti3' 113.5(8)
O16' Ti4' Ti3' 162.0(8)
O22' Ti4' Ti3' 114.6(7)
Ti1' Ti4' Ti3' 60.63(15)
Ti2' Ti4' Ti3' 59.82(15)
C5' O9' Ti1' 127.5(16)
O8 C5' O9' 129(2)
O8 C5' C6' 117.9(19)
O9' C5' C6' 105.3(17)
F3' C6' F2' 115(2)
F3' C6' F1' 98(2)
F2' C6' F1' 110(2)
F3' C6' C5' 115(2)
F2' C6' C5' 113(2)
F1' C6' C5' 104.8(18)
C7' O11' Ti2' 142.7(14)
O10 C7' O11' 117.2(18)
O10 C7' C8' 121.4(18)
O11' C7' C8' 121.4(15)
F6' C8' F5' 106(2)
F6' C8' F4' 102(2)
F5' C8' F4' 106(2)
F6' C8' C7' 106.4(17)
F5' C8' C7' 120.4(19)
F4' C8' C7' 113.3(18)
C9' O13' Ti2' 133.4(15)
O12 C9' O13' 133.8(19)
O12 C9' C10' 104.3(16)
O13' C9' C10' 122.0(16)
F9' C10' F8' 106(2)
F9' C10' F7' 105(2)
F8' C10' F7' 104(2)
F9' C10' C9' 119(2)
F8' C10' C9' 111(2)
F7' C10' C9' 110.9(17)
C11' O15' Ti1' 134.4(18)
O14 C11' O15' 126(2)
O14 C11' C12' 118.4(18)
O15' C11' C12' 114.3(17)
F12' C12' F11' 111(2)
F12' C12' F10' 104(2)
F11' C12' F10' 99(2)
F12' C12' C11' 111.1(18)
F11' C12' C11' 110(2)
F10' C12' C11' 121(2)
C25' O20' Ti3' 139.4(16)
O19 C25' O20' 123(2)
O19 C25' C26' 117.9(19)
O20' C25' C26' 118.2(16)
F15' C26' F14' 109(2)
F15' C26' F13' 105(2)
F14' C26' F13' 102(2)
F15' C26' C25' 112(2)
F14' C26' C25' 113(2)
F13' C26' C25' 114(2)
C27' O22' Ti4' 132.4(15)
O21 C27' O22' 128.9(18)
O21 C27' C28' 122.0(17)
O22' C27' C28' 109.0(15)
F18' C28' F17' 111(2)
F18' C28' F16' 103(2)
F17' C28' F16' 106(2)
F18' C28' C27' 117(2)
F17' C28' C27' 109(2)
F16' C28' C27' 110.7(19)
C29' O24' Ti4' 135(2)
O23 C29' O24' 132(2)
O23 C29' C30' 117(2)
O24' C29' C30' 110.6(18)
F21' C30' F20' 114(3)
F21' C30' F19' 107(2)
F20' C30' F19' 105(2)
F21' C30' C29' 95.8(16)
F20' C30' C29' 112(2)
F19' C30' C29' 123(2)
C31' O26' Ti3' 139.3(16)
O25 C31' O26' 126.5(18)
O25 C31' C32' 113.5(16)
O26' C31' C32' 119.4(15)
F24' C32' F23' 103(2)
F24' C32' F22' 102.5(19)
F23' C32' F22' 101(2)
F24' C32' C31' 121(2)
F23' C32' C31' 100.2(18)
F22' C32' C31' 124.6(19)
C13' O16' C16' 104.7(18)
C13' O16' Ti4' 130(2)
C16' O16' Ti4' 124(2)
O16' C13' C14' 107(2)
O16' C13' H13C 110.2
C14' C13' H13C 110.2
O16' C13' H13D 110.3
C14' C13' H13D 110.3
H13C C13' H13D 108.5
C13' C14' C15' 94(2)
C13' C14' H14C 112.9
C15' C14' H14C 112.9
C13' C14' H14D 112.9
C15' C14' H14D 112.9
H14C C14' H14D 110.3
C14' C15' C16' 99(2)
C14' C15' H15C 112.0
C16' C15' H15C 112.0
C14' C15' H15D 112.0
C16' C15' H15D 112.0
H15C C15' H15D 109.7
O16' C16' C15' 102(2)
O16' C16' H16C 111.4
C15' C16' H16C 111.4
O16' C16' H16D 111.4
C15' C16' H16D 111.4
H16C C16' H16D 109.3
C20' O17' C17' 109.5(15)
C20' O17' Ti3' 123.9(16)
C17' O17' Ti3' 126.4(16)
O17' C17' C18' 104.9(18)
O17' C17' H17C 110.8
C18' C17' H17C 110.8
O17' C17' H17D 110.8
C18' C17' H17D 110.8
H17C C17' H17D 108.8
C17' C18' C19' 102(2)
C17' C18' H18C 111.3
C19' C18' H18C 111.3
C17' C18' H18D 111.3
C19' C18' H18D 111.3
H18C C18' H18D 109.2
C18' C19' C20' 101.3(19)
C18' C19' H19C 111.5
C20' C19' H19C 111.5
C18' C19' H19D 111.5
C20' C19' H19D 111.5
H19C C19' H19D 109.3
O17' C20' C19' 104.6(18)
O17' C20' H20C 110.8
C19' C20' H20C 110.8
O17' C20' H20D 110.8
C19' C20' H20D 110.8
H20C C20' H20D 108.9
C33' O27' C36' 107.6(18)
C33' O27' Ti1' 122.4(15)
C36' O27' Ti1' 126.8(16)
O27' C33' C34' 107.7(18)
O27' C33' H33C 110.2
C34' C33' H33C 110.2
O27' C33' H33D 110.2
C34' C33' H33D 110.2
H33C C33' H33D 108.5
C33' C34' C35' 103.5(18)
C33' C34' H34C 111.1
C35' C34' H34C 111.1
C33' C34' H34D 111.1
C35' C34' H34D 111.1
H34C C34' H34D 109.0
C34' C35' C36' 104.9(17)
C34' C35' H35C 110.8
C36' C35' H35C 110.8
C34' C35' H35D 110.8
C36' C35' H35D 110.8
H35C C35' H35D 108.8
O27' C36' C35' 107.1(17)
O27' C36' H36C 110.3
C35' C36' H36C 110.3
O27' C36' H36D 110.3
C35' C36' H36D 110.3
H36C C36' H36D 108.6
C40' O28' C37' 109.0(18)
C40' O28' Ti2' 128.8(15)
C37' O28' Ti2' 121.5(13)
C38' C37' O28' 108.3(18)
C38' C37' H37C 110.0
O28' C37' H37C 110.0
C38' C37' H37D 110.0
O28' C37' H37D 110.0
H37C C37' H37D 108.4
C37' C38' C39' 106(2)
C37' C38' H38C 110.6
C39' C38' H38C 110.6
C37' C38' H38D 110.6
C39' C38' H38D 110.6
H38C C38' H38D 108.7
C38' C39' C40' 101.5(18)
C38' C39' H39C 111.5
C40' C39' H39C 111.5
C38' C39' H39D 111.5
C40' C39' H39D 111.5
H39C C39' H39D 109.3
O28' C40' C39' 104.5(19)
O28' C40' H40C 110.8
C39' C40' H40C 110.8
O28' C40' H40D 110.8
C39' C40' H40D 110.8
H40C C40' H40D 108.9
C4 O7 C1 111.3(9)
C4' O7 C1' 103.8(13)
C4 O7 Co1 124.1(7)
C1 O7 Co1 124.5(7)
C4' O7 Co1 128.0(11)
C1' O7 Co1 127.4(9)
O7 C1 C2 104.5(9)
O7 C1 H1A 110.8
C2 C1 H1A 110.8
O7 C1 H1B 110.8
C2 C1 H1B 110.8
H1A C1 H1B 108.9
C3 C2 C1 102.9(8)
C3 C2 H2A 111.2
C1 C2 H2A 111.2
C3 C2 H2B 111.2
C1 C2 H2B 111.2
H2A C2 H2B 109.1
C2 C3 C4 102.2(8)
C2 C3 H3A 111.3
C4 C3 H3A 111.3
C2 C3 H3B 111.3
C4 C3 H3B 111.3
H3A C3 H3B 109.2
O7 C4 C3 104.2(8)
O7 C4 H4A 110.9
C3 C4 H4A 110.9
O7 C4 H4B 110.9
C3 C4 H4B 110.9
H4A C4 H4B 108.9
C2' C1' O7 106.8(18)
C2' C1' H1'1 110.4
O7 C1' H1'1 110.4
C2' C1' H1'2 110.4
O7 C1' H1'2 110.4
H1'1 C1' H1'2 108.6
C1' C2' C3' 105.2(19)
C1' C2' H2'1 110.7
C3' C2' H2'1 110.7
C1' C2' H2'2 110.7
C3' C2' H2'2 110.7
H2'1 C2' H2'2 108.8
C2' C3' C4' 101.2(18)
C2' C3' H3'1 111.5
C4' C3' H3'1 111.5
C2' C3' H3'2 111.5
C4' C3' H3'2 111.5
H3'1 C3' H3'2 109.3
O7 C4' C3' 108.1(18)
O7 C4' H4'1 110.1
C3' C4' H4'1 110.1
O7 C4' H4'2 110.1
C3' C4' H4'2 110.1
H4'1 C4' H4'2 108.4
C21 O18 C24 107.9
C21' O18 C24' 112.6(17)
C21' O18 Co2 124.0(14)
C21 O18 Co2 124.4(6)
C24 O18 Co2 127.6(6)
C24' O18 Co2 123.4(13)
O18 C21 C22 109.9
O18 C21 H21A 109.7
C22 C21 H21A 109.7
O18 C21 H21B 109.7
C22 C21 H21B 109.7
H21A C21 H21B 108.2
C21 C22 C23 100.8
C21 C22 H22A 111.6
C23 C22 H22A 111.6
C21 C22 H22B 111.6
C23 C22 H22B 111.6
H22A C22 H22B 109.4
C24 C23 C22 103.0
C24 C23 H23A 111.2
C22 C23 H23A 111.2
C24 C23 H23B 111.2
C22 C23 H23B 111.2
H23A C23 H23B 109.1
O18 C24 C23 105.4
O18 C24 H24A 110.7
C23 C24 H24A 110.7
O18 C24 H24B 110.7
C23 C24 H24B 110.7
H24A C24 H24B 108.8
O18 C21' C22' 105(2)
O18 C21' H21C 110.8
C22' C21' H21C 110.8
O18 C21' H21D 110.8
C22' C21' H21D 110.8
H21C C21' H21D 108.9
C21' C22' C23' 101(2)
C21' C22' H22C 111.5
C23' C22' H22C 111.5
C21' C22' H22D 111.5
C23' C22' H22D 111.5
H22C C22' H22D 109.3
C22' C23' C24' 100(2)
C22' C23' H23C 111.8
C24' C23' H23C 111.8
C22' C23' H23D 111.8
C24' C23' H23D 111.8
H23C C23' H23D 109.5
O18 C24' C23' 100(2)
O18 C24' H24C 111.7
C23' C24' H24C 111.7
O18 C24' H24D 111.7
C23' C24' H24D 111.7
H24C C24' H24D 109.5
C44 O29 C41 110.0(16)
O29 C41 C42 107.9(16)
O29 C41 H41A 110.1
C42 C41 H41A 110.1
O29 C41 H41B 110.1
C42 C41 H41B 110.1
H41A C41 H41B 108.4
C41 C42 C43 101.8(17)
C41 C42 H42A 111.4
C43 C42 H42A 111.4
C41 C42 H42B 111.4
C43 C42 H42B 111.4
H42A C42 H42B 109.3
C42 C43 C44 103.0(17)
C42 C43 H43A 111.2
C44 C43 H43A 111.2
C42 C43 H43B 111.2
C44 C43 H43B 111.2
H43A C43 H43B 109.1
O29 C44 C43 100.8(15)
O29 C44 H44A 111.6
C43 C44 H44A 111.6
O29 C44 H44B 111.6
C43 C44 H44B 111.6
H44A C44 H44B 109.4
C41' O29' C44' 108.1(19)
O29' C41' C42' 106(2)
O29' C41' H41C 110.5
C42' C41' H41C 110.5
O29' C41' H41D 110.5
C42' C41' H41D 110.5
H41C C41' H41D 108.7
C41' C42' C43' 101(2)
C41' C42' H42C 111.6
C43' C42' H42C 111.6
C41' C42' H42D 111.6
C43' C42' H42D 111.6
H42C C42' H42D 109.4
C42' C43' C44' 98(2)
C42' C43' H43C 112.1
C44' C43' H43C 112.1
C42' C43' H43D 112.1
C44' C43' H43D 112.1
H43C C43' H43D 109.8
O29' C44' C43' 104(2)
O29' C44' H44C 110.9
C43' C44' H44C 110.9
O29' C44' H44D 110.9
C43' C44' H44D 110.9
H44C C44' H44D 108.9

loop_
_geom_bond_atom_site_label_1
_geom_bond_atom_site_label_2
_geom_bond_distance
Co1 O8 2.039(8)
Co1 O10 2.064(7)
Co1 O14 2.079(8)
Co1 O12 2.083(8)
Co1 O7 2.111(7)
Co1 O1 2.175(6)
Co2 O19 2.030(11)
Co2 O21 2.035(8)
Co2 O25 2.041(8)
Co2 O23 2.046(8)
Co2 O18 2.108(6)
Co2 O6 2.154(7)
O1 Ti1 1.853(7)
O1 Ti2' 1.860(9)
O1 Ti1' 1.904(9)
O1 Ti2 1.938(7)
O2 Ti1' 1.763(9)
O2 Ti4' 1.785(9)
O2 Ti1 1.809(8)
O2 Ti3 1.860(8)
O3 Ti2' 1.784(9)
O3 Ti1 1.792(8)
O3 Ti4' 1.830(9)
O3 Ti4 1.851(8)
O4 Ti3 1.744(8)
O4 Ti3' 1.795(9)
O4 Ti2 1.870(8)
O4 Ti1' 1.879(9)
O5 Ti4 1.782(8)
O5 Ti2 1.813(8)
O5 Ti3' 1.833(9)
O5 Ti2' 1.862(9)
O6 Ti3' 1.838(8)
O6 Ti3 1.881(7)
O6 Ti4 1.925(7)
O6 Ti4' 1.982(9)
O8 C5 1.206(10)
O8 C5' 1.212(10)
O10 C7 1.192(9)
O10 C7' 1.194(10)
O12 C9' 1.192(10)
O12 C9 1.219(9)
O14 C11 1.197(10)
O14 C11' 1.204(10)
O19 C25 1.193(9)
O19 C25' 1.197(10)
O21 C27 1.194(9)
O21 C27' 1.223(10)
O23 C29' 1.198(11)
O23 C29 1.202(9)
O25 C31' 1.207(10)
O25 C31 1.223(9)
Ti1 O11 2.085(10)
Ti1 O9 2.092(13)
Ti1 O16 2.155(10)
Ti1 Ti3 3.328(4)
Ti1 Ti4 3.345(4)
Ti1 Ti2 3.347(4)
Ti2 O13 2.080(12)
Ti2 O15 2.108(10)
Ti2 O17 2.168(9)
Ti2 Ti4 3.338(4)
Ti2 Ti3 3.347(4)
Ti3 O20 2.079(13)
Ti3 O22 2.101(12)
Ti3 O27 2.179(8)
Ti3 Ti4 3.352(4)
Ti4 O24 2.067(9)
Ti4 O26 2.116(11)
Ti4 O28 2.161(9)
O9 C5 1.265(14)
C5 C6 1.529(16)
C6 F2 1.328(11)
C6 F3 1.335(11)
C6 F1 1.338(10)
O11 C7 1.245(13)
C7 C8 1.558(15)
C8 F6 1.334(17)
C8 F5 1.342(18)
C8 F4 1.357(16)
O13 C9 1.247(13)
C9 C10 1.521(15)
C10 F9 1.308(15)
C10 F8 1.310(16)
C10 F7 1.338(16)
O15 C11 1.222(14)
C11 C12 1.501(15)
C12 F12 1.307(17)
C12 F11 1.310(17)
C12 F10 1.364(17)
O20 C25 1.233(14)
C25 C26 1.532(15)
C26 F15 1.321(18)
C26 F14 1.329(18)
C26 F13 1.342(17)
O22 C27 1.233(12)
C27 C28 1.538(15)
C28 F18 1.307(16)
C28 F17 1.349(16)
C28 F16 1.367(17)
O24 C29 1.241(12)
C29 C30 1.537(15)
C30 F21 1.294(17)
C30 F20 1.305(16)
C30 F19 1.371(18)
O26 C31 1.246(13)
C31 C32 1.540(15)
C32 F24 1.304(18)
C32 F23 1.330(16)
C32 F22 1.365(17)
O16 C13 1.3992
O16 C16 1.4072
C13 C14 1.4717
C13 H13A 0.9900
C13 H13B 0.9900
C14 C15 1.5017
C14 H14A 0.9900
C14 H14B 0.9900
C15 C16 1.4793
C15 H15A 0.9900
C15 H15B 0.9900
C16 H16A 0.9900
C16 H16B 0.9900
O17 C17 1.3993
O17 C20 1.4072
C17 C18 1.4717
C17 H17A 0.9900
C17 H17B 0.9900
C18 C19 1.5018
C18 H18A 0.9900
C18 H18B 0.9900
C19 C20 1.4793
C19 H19A 0.9900
C19 H19B 0.9900
C20 H20A 0.9900
C20 H20B 0.9900
O27 C33 1.3993
O27 C36 1.4072
C33 C34 1.4717
C33 H33A 0.9900
C33 H33B 0.9900
C34 C35 1.5017
C34 H34A 0.9900
C34 H34B 0.9900
C35 C36 1.4794
C35 H35A 0.9900
C35 H35B 0.9900
C36 H36A 0.9900
C36 H36B 0.9900
O28 C37 1.3993
O28 C40 1.4073
C37 C38 1.4717
C37 H37A 0.9900
C37 H37B 0.9900
C38 C39 1.5017
C38 H38A 0.9900
C38 H38B 0.9900
C39 C40 1.4793
C39 H39A 0.9900
C39 H39B 0.9900
C40 H40A 0.9900
C40 H40B 0.9900
Ti1' O15' 2.132(18)
Ti1' O9' 2.134(19)
Ti1' O27' 2.19(3)
Ti1' Ti4' 3.303(7)
Ti1' Ti2' 3.330(8)
Ti1' Ti3' 3.361(7)
Ti2' O11' 2.102(17)
Ti2' O13' 2.115(17)
Ti2' O28' 2.12(2)
Ti2' Ti3' 3.343(8)
Ti2' Ti4' 3.350(8)
Ti3' O26' 2.092(18)
Ti3' O20' 2.13(2)
Ti3' O17' 2.166(19)
Ti3' Ti4' 3.355(7)
Ti4' O24' 2.07(2)
Ti4' O16' 2.12(2)
Ti4' O22' 2.17(2)
O9' C5' 1.293(19)
C5' C6' 1.549(18)
C6' F3' 1.30(2)
C6' F2' 1.326(19)
C6' F1' 1.37(2)
O11' C7' 1.220(17)
C7' C8' 1.520(18)
C8' F6' 1.31(2)
C8' F5' 1.32(2)
C8' F4' 1.36(2)
O13' C9' 1.225(16)
C9' C10' 1.518(18)
C10' F9' 1.313(19)
C10' F8' 1.32(2)
C10' F7' 1.37(2)
O15' C11' 1.253(18)
C11' C12' 1.519(18)
C12' F12' 1.31(2)
C12' F11' 1.33(2)
C12' F10' 1.36(2)
O20' C25' 1.217(18)
C25' C26' 1.524(18)
C26' F15' 1.31(2)
C26' F14' 1.32(2)
C26' F13' 1.36(2)
O22' C27' 1.254(17)
C27' C28' 1.539(18)
C28' F18' 1.299(19)
C28' F17' 1.319(19)
C28' F16' 1.36(2)
O24' C29' 1.250(18)
C29' C30' 1.542(18)
C30' F21' 1.32(2)
C30' F20' 1.327(19)
C30' F19' 1.35(2)
O26' C31' 1.236(17)
C31' C32' 1.537(17)
C32' F24' 1.326(19)
C32' F23' 1.33(2)
C32' F22' 1.363(19)
O16' C13' 1.43(2)
O16' C16' 1.49(2)
C13' C14' 1.48(2)
C13' H13C 0.9900
C13' H13D 0.9900
C14' C15' 1.51(2)
C14' H14C 0.9900
C14' H14D 0.9900
C15' C16' 1.55(2)
C15' H15C 0.9900
C15' H15D 0.9900
C16' H16C 0.9900
C16' H16D 0.9900
O17' C20' 1.42(2)
O17' C17' 1.45(2)
C17' C18' 1.47(2)
C17' H17C 0.9900
C17' H17D 0.9900
C18' C19' 1.50(2)
C18' H18C 0.9900
C18' H18D 0.9900
C19' C20' 1.52(2)
C19' H19C 0.9900
C19' H19D 0.9900
C20' H20C 0.9900
C20' H20D 0.9900
O27' C33' 1.43(2)
O27' C36' 1.44(2)
C33' C34' 1.46(2)
C33' H33C 0.9900
C33' H33D 0.9900
C34' C35' 1.49(2)
C34' H34C 0.9900
C34' H34D 0.9900
C35' C36' 1.51(2)
C35' H35C 0.9900
C35' H35D 0.9900
C36' H36C 0.9900
C36' H36D 0.9900
O28' C40' 1.44(2)
O28' C37' 1.448(19)
C37' C38' 1.43(2)
C37' H37C 0.9900
C37' H37D 0.9900
C38' C39' 1.51(2)
C38' H38C 0.9900
C38' H38D 0.9900
C39' C40' 1.54(2)
C39' H39C 0.9900
C39' H39D 0.9900
C40' H40C 0.9900
C40' H40D 0.9900
O7 C4 1.431(11)
O7 C1 1.440(12)
O7 C4' 1.47(3)
O7 C1' 1.55(3)
C1 C2 1.508(13)
C1 H1A 0.9900
C1 H1B 0.9900
C2 C3 1.505(17)
C2 H2A 0.9900
C2 H2B 0.9900
C3 C4 1.522(13)
C3 H3A 0.9900
C3 H3B 0.9900
C4 H4A 0.9900
C4 H4B 0.9900
C1' C2' 1.47(2)
C1' H1'1 0.9900
C1' H1'2 0.9900
C2' C3' 1.49(2)
C2' H2'1 0.9900
C2' H2'2 0.9900
C3' C4' 1.53(2)
C3' H3'1 0.9900
C3' H3'2 0.9900
C4' H4'1 0.9900
C4' H4'2 0.9900
O18 C21' 1.40(3)
O18 C21 1.3993
O18 C24 1.4073
O18 C24' 1.43(4)
C21 C22 1.4717
C21 H21A 0.9900
C21 H21B 0.9900
C22 C23 1.5018
C22 H22A 0.9900
C22 H22B 0.9900
C23 C24 1.4794
C23 H23A 0.9900
C23 H23B 0.9900
C24 H24A 0.9900
C24 H24B 0.9900
C21' C22' 1.47(2)
C21' H21C 0.9900
C21' H21D 0.9900
C22' C23' 1.50(2)
C22' H22C 0.9900
C22' H22D 0.9900
C23' C24' 1.54(2)
C23' H23C 0.9900
C23' H23D 0.9900
C24' H24C 0.9900
C24' H24D 0.9900
O29 C44 1.425(18)
O29 C41 1.43(2)
C41 C42 1.47(2)
C41 H41A 0.9900
C41 H41B 0.9900
C42 C43 1.51(2)
C42 H42A 0.9900
C42 H42B 0.9900
C43 C44 1.52(2)
C43 H43A 0.9900
C43 H43B 0.9900
C44 H44A 0.9900
C44 H44B 0.9900
O29' C41' 1.42(2)
O29' C44' 1.44(2)
C41' C42' 1.48(2)
C41' H41C 0.9900
C41' H41D 0.9900
C42' C43' 1.51(2)
C42' H42C 0.9900
C42' H42D 0.9900
C43' C44' 1.52(2)
C43' H43C 0.9900
C43' H43D 0.9900
C44' H44C 0.9900
C44' H44D 0.9900
